data_7251287
loop_
_publ_author_name
'Groslambert, Loic'
'Padilla-Hernandez, Andres'
'Hasija, Avantika'
'Aubert, Emmanuel'
'Pale, Patrick'
'Mamane, Victor'

_publ_section_title
;
 Supramolecular Assemblies Involving Triaryltelluronium Cations: Combining
 Chalcogen Bonding, Hydrogen Bonding and Lone Pair--pi Interactions
;
_journal_name_full CrystEngComm
_journal_paper_doi 10.1039/D5CE00866B
_journal_year 2025
_chemical_formula_moiety 'C32 H12 B F24, C24 H9 F18 Te, 4(C4 H8 O)'
_chemical_formula_sum 'C72 H53 B F42 O4 Te'
_chemical_formula_weight 1918.55
_space_group_crystal_system triclinic
_space_group_IT_number 2
_space_group_name_Hall '-P 1'
_space_group_name_H-M_alt 'P -1'
_atom_sites_solution_hydrogens geom
_atom_sites_solution_primary direct
_atom_sites_solution_secondary difmap
_audit_creation_method SHELXL-2014/7
_audit_update_record
;
2025-08-26 deposited with the CCDC.	2025-11-25 downloaded from the CCDC.
;
_cell_angle_alpha 97.224(2)
_cell_angle_beta 105.154(2)
_cell_angle_gamma 112.516(2)
_cell_formula_units_Z 4
_cell_length_a 19.5618(10)
_cell_length_b 20.8276(9)
_cell_length_c 21.5393(11)
_cell_measurement_reflns_used 9981
_cell_measurement_temperature 120(2)
_cell_measurement_theta_max 24.61
_cell_measurement_theta_min 2.16
_cell_volume 7569.6(7)
_computing_cell_refinement 'Bruker SAINT'
_computing_data_collection 'Bruker APEX4'
_computing_data_reduction 'Bruker SAINT'
_computing_molecular_graphics 'Bruker SHELXTL'
_computing_publication_material 'Bruker SHELXTL'
_computing_structure_refinement 'SHELXL-2014/7 (Sheldrick, 2014)'
_computing_structure_solution 'SHELXT 2014/5 (Sheldrick, 2014)'
_diffrn_ambient_temperature 120(2)
_diffrn_measured_fraction_theta_full 0.999
_diffrn_measured_fraction_theta_max 0.995
_diffrn_measurement_device_type 'Bruker PHOTON-III CPAD'
_diffrn_measurement_method '\f and \w shuterless scans'
_diffrn_radiation_type MoK\a
_diffrn_radiation_wavelength 0.71073
_diffrn_reflns_av_R_equivalents 0.1880
_diffrn_reflns_av_unetI/netI 0.0953
_diffrn_reflns_Laue_measured_fraction_full 0.999
_diffrn_reflns_Laue_measured_fraction_max 0.995
_diffrn_reflns_limit_h_max 25
_diffrn_reflns_limit_h_min -25
_diffrn_reflns_limit_k_max 25
_diffrn_reflns_limit_k_min -27
_diffrn_reflns_limit_l_max 28
_diffrn_reflns_limit_l_min -28
_diffrn_reflns_number 318030
_diffrn_reflns_point_group_measured_fraction_full 0.999
_diffrn_reflns_point_group_measured_fraction_max 0.995
_diffrn_reflns_theta_full 25.242
_diffrn_reflns_theta_max 27.983
_diffrn_reflns_theta_min 1.941
_diffrn_source 'Mo-ImuS 3.0 microfocus tube'
_exptl_absorpt_coefficient_mu 0.545
_exptl_absorpt_correction_T_max 0.7382
_exptl_absorpt_correction_T_min 0.6870
_exptl_absorpt_correction_type multi-scan
_exptl_absorpt_process_details sadabs
_exptl_crystal_colour colourless
_exptl_crystal_density_diffrn 1.683
_exptl_crystal_description plate
_exptl_crystal_F_000 3808
_exptl_crystal_size_max 0.100
_exptl_crystal_size_mid 0.080
_exptl_crystal_size_min 0.060
_refine_diff_density_max 1.821
_refine_diff_density_min -1.619
_refine_diff_density_rms 0.141
_refine_ls_extinction_method none
_refine_ls_goodness_of_fit_ref 1.046
_refine_ls_hydrogen_treatment constr
_refine_ls_matrix_type full
_refine_ls_number_parameters 2134
_refine_ls_number_reflns 36315
_refine_ls_number_restraints 9
_refine_ls_restrained_S_all 1.049
_refine_ls_R_factor_all 0.1509
_refine_ls_R_factor_gt 0.0878
_refine_ls_shift/su_max 0.001
_refine_ls_shift/su_mean 0.000
_refine_ls_structure_factor_coef Fsqd
_refine_ls_weighting_details 'w=1/[\s^2^(Fo^2^)+(0.0668P)^2^+57.3758P] where P=(Fo^2^+2Fc^2^)/3'
_refine_ls_weighting_scheme calc
_refine_ls_wR_factor_gt 0.1868
_refine_ls_wR_factor_ref 0.2255
_reflns_Friedel_coverage 0.000
_reflns_number_gt 22681
_reflns_number_total 36315
_reflns_threshold_expression 'I > 2\s(I)'
_cod_data_source_file d5ce00866b2.cif
_cod_data_source_block pplg221117_02
_cod_original_cell_volume 7569.6(6)
_cod_database_code 7251287
_shelx_shelxl_version_number 2014/7
_shelx_space_group_comment
;
The symmetry employed for this shelxl refinement is uniquely defined
by the following loop, which should always be used as a source of
symmetry information in preference to the above space-group names.
They are only intended as comments.
;
_shelx_estimated_absorpt_t_min 0.947
_shelx_estimated_absorpt_t_max 0.968

loop_
_space_group_symop_operation_xyz
'x, y, z'
'-x, -y, -z'

loop_
_atom_site_label
_atom_site_type_symbol
_atom_site_fract_x
_atom_site_fract_y
_atom_site_fract_z
_atom_site_U_iso_or_equiv
_atom_site_adp_type
_atom_site_occupancy
_atom_site_site_symmetry_order
_atom_site_calc_flag
_atom_site_refinement_flags_posn
_atom_site_refinement_flags_adp
_atom_site_refinement_flags_occupancy
_atom_site_disorder_assembly
_atom_site_disorder_group
C1 C 0.7652(3) 0.7208(3) 0.6137(3) 0.0221(12) Uani 1 1 d . . . . .
C2 C 0.7294(4) 0.6519(3) 0.6203(3) 0.0265(13) Uani 1 1 d . . . . .
H2 H 0.7414 0.6151 0.6024 0.032 Uiso 1 1 calc R U . . .
C3 C 0.6754(4) 0.6375(3) 0.6537(3) 0.0269(13) Uani 1 1 d . . . . .
C4 C 0.6575(4) 0.6909(4) 0.6803(3) 0.0295(14) Uani 1 1 d . . . . .
H4 H 0.6206 0.6805 0.7032 0.035 Uiso 1 1 calc R U . . .
C5 C 0.6943(3) 0.7595(3) 0.6729(3) 0.0253(13) Uani 1 1 d . . . . .
C6 C 0.7485(4) 0.7757(3) 0.6400(3) 0.0250(13) Uani 1 1 d . . . . .
H6 H 0.7738 0.8231 0.6355 0.030 Uiso 1 1 calc R U . . .
C7 C 0.6340(4) 0.5626(4) 0.6583(4) 0.0340(15) Uani 1 1 d . . . . .
C8 C 0.6755(4) 0.8188(3) 0.6996(4) 0.0298(14) Uani 1 1 d . . . . .
C9 C 0.9243(4) 0.8437(3) 0.6224(3) 0.0239(12) Uani 1 1 d . . . . .
C10 C 0.9521(4) 0.8511(3) 0.6903(3) 0.0262(13) Uani 1 1 d . . . . .
H10 H 0.9287 0.8130 0.7090 0.031 Uiso 1 1 calc R U . . .
C11 C 1.0145(4) 0.9148(4) 0.7304(3) 0.0292(14) Uani 1 1 d . . . . .
C12 C 1.0472(4) 0.9714(4) 0.7042(3) 0.0314(15) Uani 1 1 d . . . . .
H12 H 1.0898 1.0150 0.7323 0.038 Uiso 1 1 calc R U . . .
C13 C 1.0174(4) 0.9643(4) 0.6366(3) 0.0323(15) Uani 1 1 d . . . . .
C14 C 0.9573(4) 0.8999(3) 0.5944(3) 0.0280(14) Uani 1 1 d . . . . .
H14 H 0.9392 0.8943 0.5478 0.034 Uiso 1 1 calc R U . . .
C15 C 1.0463(4) 0.9223(4) 0.8028(4) 0.0357(16) Uani 1 1 d . . . . .
C16 C 1.0528(5) 1.0260(4) 0.6084(4) 0.0447(19) Uani 1 1 d . . . . .
C17 C 0.9050(4) 0.6881(3) 0.5875(3) 0.0261(13) Uani 1 1 d . . . . .
C18 C 0.9367(4) 0.6690(3) 0.5420(3) 0.0263(13) Uani 1 1 d . . . . .
H18 H 0.9231 0.6767 0.4988 0.032 Uiso 1 1 calc R U . . .
C19 C 0.9887(4) 0.6385(4) 0.5600(4) 0.0320(15) Uani 1 1 d . . . . .
C20 C 1.0085(4) 0.6281(4) 0.6238(4) 0.0358(16) Uani 1 1 d . . . . .
H20 H 1.0440 0.6073 0.6366 0.043 Uiso 1 1 calc R U . . .
C21 C 0.9763(4) 0.6480(4) 0.6681(4) 0.0360(16) Uani 1 1 d . . . . .
C22 C 0.9239(4) 0.6781(3) 0.6505(3) 0.0293(14) Uani 1 1 d . . . . .
H22 H 0.9017 0.6915 0.6813 0.035 Uiso 1 1 calc R U . . .
C23 C 1.0246(5) 0.6191(4) 0.5126(4) 0.0399(17) Uani 1 1 d D . . . .
C24 C 0.9992(6) 0.6374(6) 0.7374(5) 0.055(2) Uani 1 1 d . . . . .
C25 C 0.6421(4) 0.2904(3) 0.4383(3) 0.0254(13) Uani 1 1 d . . . . .
C26 C 0.5744(4) 0.2934(3) 0.4452(3) 0.0263(13) Uani 1 1 d . . . . .
H26 H 0.5252 0.2627 0.4120 0.032 Uiso 1 1 calc R U . . .
C27 C 0.5761(4) 0.3395(4) 0.4990(3) 0.0316(15) Uani 1 1 d . . . . .
C28 C 0.6474(4) 0.3857(4) 0.5486(3) 0.0333(15) Uani 1 1 d . . . . .
H28 H 0.6490 0.4166 0.5860 0.040 Uiso 1 1 calc R U . . .
C29 C 0.7154(4) 0.3851(4) 0.5417(3) 0.0333(15) Uani 1 1 d . . . . .
C30 C 0.7130(4) 0.3384(3) 0.4882(3) 0.0276(14) Uani 1 1 d . . . . .
H30 H 0.7608 0.3389 0.4854 0.033 Uiso 1 1 calc R U . . .
C31 C 0.5021(4) 0.3415(4) 0.5029(4) 0.0414(18) Uani 1 1 d . . . . .
C32 C 0.7930(5) 0.4356(4) 0.5924(4) 0.0433(19) Uani 1 1 d . . . . .
C33 C 0.6517(4) 0.2955(3) 0.3229(3) 0.0248(13) Uani 1 1 d . . . . .
C34 C 0.7261(4) 0.3458(3) 0.3263(3) 0.0277(14) Uani 1 1 d . . . . .
H34 H 0.7719 0.3453 0.3548 0.033 Uiso 1 1 calc R U . . .
C35 C 0.7343(4) 0.3964(4) 0.2887(4) 0.0309(14) Uani 1 1 d . . . . .
C36 C 0.6694(4) 0.3989(4) 0.2470(4) 0.0336(15) Uani 1 1 d . . . . .
H36 H 0.6751 0.4322 0.2201 0.040 Uiso 1 1 calc R U . . .
C37 C 0.5960(4) 0.3527(3) 0.2449(3) 0.0291(14) Uani 1 1 d . . . . .
C38 C 0.5869(4) 0.3018(3) 0.2819(3) 0.0255(13) Uani 1 1 d . . . . .
H38 H 0.5355 0.2703 0.2793 0.031 Uiso 1 1 calc R U . . .
C39 C 0.8145(4) 0.4514(4) 0.2951(4) 0.0429(19) Uani 1 1 d . . . . .
C40 C 0.5250(4) 0.3565(4) 0.2025(4) 0.0353(16) Uani 1 1 d . . . . .
C41 C 0.7073(3) 0.2110(3) 0.3896(3) 0.0233(12) Uani 1 1 d . . . . .
C42 C 0.7461(3) 0.2004(3) 0.3456(3) 0.0260(13) Uani 1 1 d . . . . .
H42 H 0.7391 0.2172 0.3064 0.031 Uiso 1 1 calc R U . . .
C43 C 0.7945(3) 0.1658(3) 0.3584(3) 0.0263(13) Uani 1 1 d . . . . .
C44 C 0.8058(4) 0.1394(3) 0.4143(3) 0.0299(14) Uani 1 1 d . . . . .
H44 H 0.8380 0.1148 0.4220 0.036 Uiso 1 1 calc R U . . .
C45 C 0.7686(4) 0.1501(3) 0.4584(3) 0.0276(14) Uani 1 1 d . . . . .
C46 C 0.7207(4) 0.1856(3) 0.4462(3) 0.0258(13) Uani 1 1 d . . . . .
H46 H 0.6964 0.1927 0.4776 0.031 Uiso 1 1 calc R U . . .
C47 C 0.8361(4) 0.1554(4) 0.3118(4) 0.0370(16) Uani 1 1 d . . . . .
C48 C 0.7770(5) 0.1228(4) 0.5196(4) 0.0386(17) Uani 1 1 d . . . . .
C49 C 0.5570(3) 0.1679(3) 0.3387(3) 0.0231(12) Uani 1 1 d . . . . .
C50 C 0.5226(4) 0.1362(3) 0.2706(3) 0.0272(13) Uani 1 1 d . . . . .
H50 H 0.5469 0.1586 0.2414 0.033 Uiso 1 1 calc R U . . .
C51 C 0.4539(4) 0.0726(4) 0.2441(3) 0.0307(14) Uani 1 1 d . . . . .
C52 C 0.4170(4) 0.0377(4) 0.2844(3) 0.0314(15) Uani 1 1 d . . . . .
H52 H 0.3695 -0.0053 0.2661 0.038 Uiso 1 1 calc R U . . .
C53 C 0.4509(4) 0.0671(3) 0.3528(3) 0.0280(14) Uani 1 1 d . . . . .
C54 C 0.5195(4) 0.1304(3) 0.3790(3) 0.0257(13) Uani 1 1 d . . . . .
H54 H 0.5420 0.1490 0.4259 0.031 Uiso 1 1 calc R U . . .
C55 C 0.4201(5) 0.0406(4) 0.1712(4) 0.0399(17) Uani 1 1 d . . . . .
C56 C 0.4135(4) 0.0299(4) 0.3983(4) 0.0367(16) Uani 1 1 d . . . . .
C57 C 0.5206(4) 0.1691(3) 0.8760(3) 0.0262(13) Uani 1 1 d . . . . .
C58 C 0.5085(4) 0.1381(3) 0.8117(3) 0.0254(13) Uani 1 1 d . . . . .
H58 H 0.5467 0.1591 0.7917 0.030 Uiso 1 1 calc R U . . .
C59 C 0.4413(4) 0.0768(3) 0.7762(3) 0.0289(14) Uani 1 1 d . . . . .
C60 C 0.3843(4) 0.0454(4) 0.8045(4) 0.0337(15) Uani 1 1 d . . . . .
H60 H 0.3381 0.0028 0.7799 0.040 Uiso 1 1 calc R U . . .
C61 C 0.3960(4) 0.0772(4) 0.8689(4) 0.0339(15) Uani 1 1 d . . . . .
C62 C 0.4642(4) 0.1381(4) 0.9059(3) 0.0310(14) Uani 1 1 d . . . . .
H62 H 0.4728 0.1586 0.9508 0.037 Uiso 1 1 calc R U . . .
C63 C 0.4257(4) 0.0434(4) 0.7051(4) 0.0405(18) Uani 1 1 d . . . . .
C64 C 0.3347(5) 0.0472(5) 0.9006(4) 0.050(2) Uani 1 1 d . . . . .
C65 C 0.7034(3) 0.2175(3) 0.9271(3) 0.0265(13) Uani 1 1 d . . . . .
C66 C 0.7426(4) 0.2037(4) 0.9835(3) 0.0303(14) Uani 1 1 d . . . . .
H66 H 0.7323 0.2125 1.0237 0.036 Uiso 1 1 calc R U . . .
C67 C 0.7967(4) 0.1772(4) 0.9808(3) 0.0320(15) Uani 1 1 d . . . . .
C68 C 0.8123(4) 0.1653(4) 0.9227(4) 0.0384(17) Uani 1 1 d . . . . .
H68 H 0.8493 0.1467 0.9209 0.046 Uiso 1 1 calc R U . . .
C69 C 0.7739(4) 0.1806(4) 0.8671(4) 0.0355(16) Uani 1 1 d . . . . .
C70 C 0.7191(4) 0.2068(3) 0.8684(3) 0.0281(14) Uani 1 1 d . . . . .
H70 H 0.6928 0.2172 0.8300 0.034 Uiso 1 1 calc R U . . .
C71 C 0.7933(5) 0.1703(5) 0.8059(4) 0.057(2) Uani 1 1 d D . . . .
C72 C 0.8377(5) 0.1609(5) 1.0421(4) 0.051(2) Uani 1 1 d . . . . .
C73 C 0.6340(4) 0.3194(3) 0.8651(3) 0.0244(13) Uani 1 1 d . . . . .
C74 C 0.5672(4) 0.3212(3) 0.8247(3) 0.0260(13) Uani 1 1 d . . . . .
H74 H 0.5168 0.2925 0.8263 0.031 Uiso 1 1 calc R U . . .
C75 C 0.5755(4) 0.3659(3) 0.7819(3) 0.0254(13) Uani 1 1 d . . . . .
C76 C 0.6482(4) 0.4080(4) 0.7789(3) 0.0299(14) Uani 1 1 d . . . . .
H76 H 0.6530 0.4384 0.7493 0.036 Uiso 1 1 calc R U . . .
C77 C 0.7137(4) 0.4052(4) 0.8197(4) 0.0322(15) Uani 1 1 d . . . . .
C78 C 0.7075(4) 0.3618(3) 0.8639(4) 0.0320(15) Uani 1 1 d . . . . .
H78 H 0.7532 0.3614 0.8929 0.038 Uiso 1 1 calc R U . . .
C79 C 0.5031(4) 0.3708(4) 0.7405(4) 0.0398(17) Uani 1 1 d . . . . .
C80 C 0.7908(5) 0.4499(6) 0.8174(6) 0.065(3) Uani 1 1 d . . . . .
C81 C 0.0434(3) 0.1545(3) 0.8600(3) 0.0246(13) Uani 1 1 d . . . . .
C82 C 0.0008(4) 0.1212(3) 0.7923(3) 0.0258(13) Uani 1 1 d . . . . .
H82 H 0.0199 0.1425 0.7601 0.031 Uiso 1 1 calc R U . . .
C83 C -0.0680(4) 0.0584(3) 0.7709(3) 0.0276(14) Uani 1 1 d . . . . .
C84 C -0.0972(4) 0.0251(3) 0.8164(3) 0.0307(14) Uani 1 1 d . . . . .
H84 H -0.1448 -0.0178 0.8016 0.037 Uiso 1 1 calc R U . . .
C85 C -0.0560(4) 0.0553(3) 0.8833(3) 0.0281(14) Uani 1 1 d . . . . .
C86 C 0.0134(3) 0.1192(3) 0.9052(3) 0.0243(13) Uani 1 1 d . . . . .
H86 H 0.0409 0.1391 0.9515 0.029 Uiso 1 1 calc R U . . .
C87 C -0.1153(4) 0.0259(4) 0.6995(4) 0.0362(16) Uani 1 1 d . . . . .
C88 C -0.0892(4) 0.0192(4) 0.9320(4) 0.0355(16) Uani 1 1 d . . . . .
C89 C 0.1773(3) 0.2550(3) 0.9576(3) 0.0241(13) Uani 1 1 d . . . . .
C90 C 0.2031(4) 0.2050(3) 0.9795(3) 0.0252(13) Uani 1 1 d . . . . .
H90 H 0.1786 0.1571 0.9528 0.030 Uiso 1 1 calc R U . . .
C91 C 0.2637(4) 0.2236(4) 1.0394(3) 0.0284(14) Uani 1 1 d . . . . .
C92 C 0.3015(4) 0.2932(4) 1.0795(3) 0.0323(15) Uani 1 1 d . . . . .
H92 H 0.3427 0.3060 1.1204 0.039 Uiso 1 1 calc R U . . .
C93 C 0.2774(4) 0.3439(4) 1.0582(3) 0.0296(14) Uani 1 1 d . . . . .
C94 C 0.2169(4) 0.3254(3) 0.9986(3) 0.0259(13) Uani 1 1 d . . . . .
H94 H 0.2019 0.3611 0.9852 0.031 Uiso 1 1 calc R U . . .
C95 C 0.2923(4) 0.1702(4) 1.0604(4) 0.0338(15) Uani 1 1 d . . . . .
C96 C 0.3183(4) 0.4193(4) 1.0981(4) 0.0357(16) Uani 1 1 d . . . . .
C97 C 0.0662(3) 0.2855(3) 0.8765(3) 0.0225(12) Uani 1 1 d . . . . .
C98 C 0.0404(3) 0.3056(3) 0.9275(3) 0.0231(12) Uani 1 1 d . . . . .
H98 H 0.0548 0.2935 0.9685 0.028 Uiso 1 1 calc R U . . .
C99 C -0.0058(4) 0.3429(3) 0.9198(3) 0.0256(13) Uani 1 1 d . . . . .
C100 C -0.0281(4) 0.3624(3) 0.8605(3) 0.0261(13) Uani 1 1 d . . . . .
H100 H -0.0590 0.3885 0.8555 0.031 Uiso 1 1 calc R U . . .
C101 C -0.0036(3) 0.3424(3) 0.8093(3) 0.0242(13) Uani 1 1 d . . . . .
C102 C 0.0414(3) 0.3046(3) 0.8176(3) 0.0226(12) Uani 1 1 d . . . . .
H102 H 0.0562 0.2908 0.7813 0.027 Uiso 1 1 calc R U . . .
C103 C -0.0308(4) 0.3659(4) 0.9750(3) 0.0326(15) Uani 1 1 d . . . . .
C104 C -0.0276(4) 0.3608(4) 0.7452(3) 0.0327(15) Uani 1 1 d . . . . .
C105 C 0.1717(4) 0.2510(3) 0.8377(3) 0.0225(12) Uani 1 1 d . . . . .
C106 C 0.2124(4) 0.3213(4) 0.8336(3) 0.0292(14) Uani 1 1 d . . . . .
H106 H 0.2013 0.3581 0.8529 0.035 Uiso 1 1 calc R U . . .
C107 C 0.2680(4) 0.3391(4) 0.8024(4) 0.0348(16) Uani 1 1 d . . . . .
C108 C 0.2863(4) 0.2869(4) 0.7743(4) 0.0348(16) Uani 1 1 d . . . . .
H108 H 0.3240 0.2987 0.7523 0.042 Uiso 1 1 calc R U . . .
C109 C 0.2480(4) 0.2165(4) 0.7789(3) 0.0275(13) Uani 1 1 d . . . . .
C110 C 0.1922(4) 0.1998(3) 0.8103(3) 0.0228(12) Uani 1 1 d . . . . .
H110 H 0.1670 0.1517 0.8131 0.027 Uiso 1 1 calc R U . . .
C111 C 0.3087(6) 0.4139(5) 0.8008(6) 0.065(3) Uani 1 1 d . . . . .
C112 C 0.2723(4) 0.1628(4) 0.7512(4) 0.0350(16) Uani 1 1 d . . . . .
C113 C 0.7685(5) 0.9058(4) 0.5255(4) 0.049(2) Uani 1 1 d . . . . .
H11A H 0.8229 0.9437 0.5381 0.059 Uiso 1 1 calc R U . . .
H11B H 0.7482 0.9122 0.5622 0.059 Uiso 1 1 calc R U . . .
C114 C 0.7172(5) 0.9105(4) 0.4625(4) 0.0402(17) Uani 1 1 d . . . . .
H11C H 0.7469 0.9268 0.4322 0.048 Uiso 1 1 calc R U . . .
H11D H 0.6934 0.9433 0.4719 0.048 Uiso 1 1 calc R U . . .
C115 C 0.6560(5) 0.8337(4) 0.4343(5) 0.049(2) Uani 1 1 d . . . . .
H11E H 0.6143 0.8233 0.4547 0.059 Uiso 1 1 calc R U . . .
H11F H 0.6317 0.8231 0.3855 0.059 Uiso 1 1 calc R U . . .
C116 C 0.7021(5) 0.7912(4) 0.4524(4) 0.048(2) Uani 1 1 d . . . . .
H11G H 0.6688 0.7454 0.4600 0.057 Uiso 1 1 calc R U . . .
H11H H 0.7216 0.7802 0.4163 0.057 Uiso 1 1 calc R U . . .
C117 C 0.9980(4) 0.8072(4) 0.4560(4) 0.0405(17) Uani 1 1 d . . . . .
H11I H 1.0293 0.7884 0.4858 0.049 Uiso 1 1 calc R U . . .
H11J H 1.0254 0.8603 0.4693 0.049 Uiso 1 1 calc R U . . .
C118 C 0.9886(6) 0.7796(6) 0.3853(5) 0.067(3) Uani 1 1 d . . . . .
H11K H 0.9984 0.8188 0.3623 0.080 Uiso 1 1 calc R U . . .
H11L H 1.0256 0.7584 0.3829 0.080 Uiso 1 1 calc R U . . .
C119 C 0.9059(5) 0.7241(6) 0.3548(5) 0.069(3) Uani 1 1 d . . . . .
H11M H 0.9019 0.6760 0.3586 0.083 Uiso 1 1 calc R U . . .
H11N H 0.8844 0.7224 0.3073 0.083 Uiso 1 1 calc R U . . .
C120 C 0.8631(5) 0.7481(5) 0.3948(4) 0.0433(18) Uani 1 1 d . . . . .
H12A H 0.8451 0.7821 0.3757 0.052 Uiso 1 1 calc R U . . .
H12B H 0.8169 0.7065 0.3956 0.052 Uiso 1 1 calc R U . . .
C121 C 0.6562(5) 0.5909(5) 0.4389(6) 0.091(4) Uani 1 1 d D . . . .
H12C H 0.6582 0.6262 0.4118 0.109 Uiso 1 1 calc R U . . .
H12D H 0.6280 0.5969 0.4696 0.109 Uiso 1 1 calc R U . . .
C122 C 0.6147(6) 0.5187(5) 0.3959(7) 0.090(4) Uani 1 1 d D . . . .
H12E H 0.5670 0.4908 0.4062 0.108 Uiso 1 1 calc R U . . .
H12F H 0.5988 0.5200 0.3487 0.108 Uiso 1 1 calc R U . . .
C123 C 0.6693(5) 0.4867(5) 0.4088(6) 0.072(3) Uani 1 1 d D . . . .
H12G H 0.6736 0.4662 0.3668 0.086 Uiso 1 1 calc R U . . .
H12H H 0.6516 0.4479 0.4314 0.086 Uiso 1 1 calc R U . . .
C124 C 0.7457(5) 0.5455(5) 0.4522(6) 0.072(3) Uani 1 1 d . . . . .
H12I H 0.7695 0.5293 0.4898 0.087 Uiso 1 1 calc R U . . .
H12J H 0.7821 0.5595 0.4267 0.087 Uiso 1 1 calc R U . . .
C125 C 0.8360(5) 0.6724(4) 0.7989(4) 0.0461(19) Uani 1 1 d . . . . .
H12K H 0.8508 0.6388 0.7750 0.055 Uiso 1 1 calc R U . . .
H12L H 0.7809 0.6463 0.7969 0.055 Uiso 1 1 calc R U . . .
C126 C 0.8915(5) 0.7052(5) 0.8710(4) 0.048(2) Uani 1 1 d . . . . .
H12M H 0.8704 0.6769 0.9009 0.058 Uiso 1 1 calc R U . . .
H12N H 0.9443 0.7083 0.8754 0.058 Uiso 1 1 calc R U . . .
C127 C 0.8941(5) 0.7800(5) 0.8862(4) 0.048(2) Uani 1 1 d . . . . .
H12O H 0.8710 0.7851 0.9212 0.057 Uiso 1 1 calc R U . . .
H12P H 0.9490 0.8176 0.9014 0.057 Uiso 1 1 calc R U . . .
C128 C 0.8462(4) 0.7859(5) 0.8213(4) 0.0415(18) Uani 1 1 d . . . . .
H12Q H 0.7921 0.7754 0.8204 0.050 Uiso 1 1 calc R U . . .
H12R H 0.8709 0.8346 0.8148 0.050 Uiso 1 1 calc R U . . .
C129 C 0.5964(6) 0.1180(4) 1.0593(4) 0.054(2) Uani 1 1 d . . . . .
H12S H 0.6163 0.0929 1.0316 0.064 Uiso 1 1 calc R U . . .
H12T H 0.5412 0.0856 1.0529 0.064 Uiso 1 1 calc R U . . .
C130 C 0.6464(7) 0.1401(6) 1.1313(5) 0.067(3) Uani 1 1 d . . . . .
H13A H 0.6949 0.1335 1.1363 0.080 Uiso 1 1 calc R U . . .
H13B H 0.6172 0.1111 1.1570 0.080 Uiso 1 1 calc R U . . .
C131 C 0.6661(6) 0.2185(6) 1.1554(5) 0.060(2) Uani 1 1 d . . . . .
H13C H 0.6569 0.2278 1.1980 0.072 Uiso 1 1 calc R U . . .
H13D H 0.7216 0.2495 1.1614 0.072 Uiso 1 1 calc R U . . .
C132 C 0.6111(5) 0.2313(5) 1.1009(4) 0.047(2) Uani 1 1 d . . . . .
H13E H 0.5600 0.2194 1.1078 0.057 Uiso 1 1 calc R U . . .
H13F H 0.6339 0.2821 1.0988 0.057 Uiso 1 1 calc R U . . .
C133 C 0.8244(4) 0.3806(4) 1.0748(4) 0.0395(17) Uani 1 1 d . . . . .
H13G H 0.8511 0.3518 1.0622 0.047 Uiso 1 1 calc R U . . .
H13H H 0.7986 0.3602 1.1062 0.047 Uiso 1 1 calc R U . . .
C134 C 0.8819(5) 0.4582(4) 1.1054(4) 0.0436(18) Uani 1 1 d . . . . .
H13I H 0.9243 0.4726 1.0858 0.052 Uiso 1 1 calc R U . . .
H13J H 0.9056 0.4676 1.1542 0.052 Uiso 1 1 calc R U . . .
C135 C 0.8309(5) 0.4972(4) 1.0881(4) 0.048(2) Uani 1 1 d . . . . .
H13K H 0.8032 0.4985 1.1204 0.057 Uiso 1 1 calc R U . . .
H13L H 0.8625 0.5470 1.0870 0.057 Uiso 1 1 calc R U . . .
C136 C 0.7757(7) 0.4538(5) 1.0222(7) 0.103(5) Uani 1 1 d . . . . .
H13M H 0.7240 0.4544 1.0161 0.124 Uiso 1 1 calc R U . . .
H13N H 0.7956 0.4732 0.9875 0.124 Uiso 1 1 calc R U . . .
C137 C 0.5478(7) 0.3807(6) 0.9945(9) 0.113(6) Uani 1 1 d . . . . .
H13O H 0.5864 0.4157 0.9791 0.135 Uiso 1 1 calc R U . . .
H13P H 0.5759 0.3780 1.0388 0.135 Uiso 1 1 calc R U . . .
C138 C 0.4878(8) 0.4032(7) 0.9986(8) 0.100(4) Uani 1 1 d . . . . .
H13Q H 0.4907 0.4422 0.9759 0.120 Uiso 1 1 calc R U . . .
H13R H 0.4945 0.4210 1.0456 0.120 Uiso 1 1 calc R U . . .
C139 C 0.4137(7) 0.3412(7) 0.9663(7) 0.090(4) Uani 1 1 d . . . . .
H13S H 0.3963 0.3148 0.9987 0.108 Uiso 1 1 calc R U . A 1
H13T H 0.3726 0.3549 0.9431 0.108 Uiso 1 1 calc R U . A 1
C140 C 0.4304(10) 0.2990(10) 0.9202(9) 0.054(4) Uani 0.55 1 d . . P B 1
H14A H 0.4220 0.3129 0.8775 0.065 Uiso 0.55 1 calc R U P B 1
H14B H 0.3951 0.2475 0.9117 0.065 Uiso 0.55 1 calc R U P B 1
C240 C 0.4365(12) 0.2793(12) 0.9558(12) 0.054(4) Uani 0.45 1 d . . P B 2
H24A H 0.4399 0.2582 0.9946 0.065 Uiso 0.45 1 calc R U P B 2
H24B H 0.3980 0.2412 0.9155 0.065 Uiso 0.45 1 calc R U P B 2
C141 C 0.5561(6) 0.2253(6) 0.6588(5) 0.066(3) Uani 1 1 d . . . . .
H14C H 0.5556 0.2717 0.6536 0.079 Uiso 1 1 calc R U . . .
H14D H 0.5096 0.1974 0.6705 0.079 Uiso 1 1 calc R U . . .
C142 C 0.5539(8) 0.1844(6) 0.5957(5) 0.086(4) Uani 1 1 d . . . . .
H14E H 0.5285 0.1977 0.5566 0.103 Uiso 1 1 calc R U . . .
H14F H 0.5266 0.1319 0.5898 0.103 Uiso 1 1 calc R U . . .
C143 C 0.6419(10) 0.2096(6) 0.6082(7) 0.107(6) Uani 1 1 d D . . . .
H14G H 0.6573 0.2341 0.5742 0.128 Uiso 1 1 calc R U . C 1
H14H H 0.6554 0.1684 0.6070 0.128 Uiso 1 1 calc R U . C 1
C144 C 0.6841(8) 0.2627(10) 0.6785(7) 0.113(7) Uani 0.8 1 d D . P D 1
H14I H 0.7327 0.2593 0.7025 0.135 Uiso 0.8 1 calc R U P D 1
H14J H 0.6971 0.3129 0.6759 0.135 Uiso 0.8 1 calc R U P D 1
C244 C 0.667(4) 0.203(5) 0.6800(18) 0.113(7) Uani 0.2 1 d D . P D 2
H24C H 0.6499 0.1524 0.6820 0.135 Uiso 0.2 1 calc R U P D 2
H24D H 0.7250 0.2296 0.7021 0.135 Uiso 0.2 1 calc R U P D 2
O1 O 0.7672(3) 0.8357(3) 0.5126(2) 0.0381(12) Uani 1 1 d . . . . .
O2 O 0.9198(3) 0.7827(3) 0.4603(2) 0.0372(11) Uani 1 1 d . . . . .
O3 O 0.7335(3) 0.6035(3) 0.4759(3) 0.0469(14) Uani 1 1 d . . . . .
O4 O 0.8458(3) 0.7329(3) 0.7710(2) 0.0396(12) Uani 1 1 d . . . . .
O5 O 0.6017(3) 0.1844(3) 1.0415(2) 0.0426(12) Uani 1 1 d . . . . .
O6 O 0.7680(3) 0.3812(3) 1.0171(3) 0.0507(15) Uani 1 1 d . . . . .
O7 O 0.5105(3) 0.3116(3) 0.9486(3) 0.0460(13) Uani 1 1 d . . . . .
O8 O 0.6255(4) 0.2374(4) 0.7092(3) 0.0613(17) Uani 1 1 d . . . . .
B1 B 0.6401(4) 0.2413(4) 0.3723(4) 0.0252(15) Uani 1 1 d . . . . .
B2 B 0.1144(4) 0.2356(4) 0.8835(4) 0.0234(14) Uani 1 1 d . . . . .
F1 F 0.6828(3) 0.5331(2) 0.6778(2) 0.0467(11) Uani 1 1 d . . . . .
F2 F 0.5830(3) 0.5186(2) 0.5992(3) 0.0586(14) Uani 1 1 d . . . . .
F3 F 0.5928(3) 0.5573(2) 0.6993(3) 0.0639(15) Uani 1 1 d . . . . .
F4 F 0.6101(3) 0.7939(2) 0.7148(3) 0.0591(14) Uani 1 1 d . . . . .
F5 F 0.7320(3) 0.8649(2) 0.7543(2) 0.0496(12) Uani 1 1 d . . . . .
F6 F 0.6658(3) 0.8571(3) 0.6560(2) 0.0619(15) Uani 1 1 d . . . . .
F7 F 1.0524(4) 0.8634(4) 0.8165(2) 0.0752(10) Uani 1 1 d . . . . .
F8 F 1.0023(4) 0.9326(4) 0.8360(2) 0.0752(10) Uani 1 1 d . . . . .
F9 F 1.1172(4) 0.9754(4) 0.8323(2) 0.0752(10) Uani 1 1 d . . . . .
F10 F 1.0893(3) 1.0893(2) 0.6542(2) 0.0591(14) Uani 1 1 d . . . . .
F11 F 1.1051(3) 1.0194(3) 0.5825(3) 0.0637(14) Uani 1 1 d . . . . .
F12 F 0.9985(3) 1.0321(2) 0.5602(2) 0.0529(12) Uani 1 1 d . . . . .
F13 F 1.0753(6) 0.6795(5) 0.5014(5) 0.0680(14) Uani 0.65 1 d . . P E 1
F14 F 1.0692(6) 0.5866(5) 0.5337(5) 0.0680(14) Uani 0.65 1 d . . P E 1
F15 F 0.9743(6) 0.5824(5) 0.4539(5) 0.0680(14) Uani 0.65 1 d . . P E 1
F13B F 1.0330(11) 0.6614(10) 0.4680(9) 0.0680(14) Uani 0.35 1 d . . P E 2
F14B F 1.0937(11) 0.6212(10) 0.5409(10) 0.0680(14) Uani 0.35 1 d . . P E 2
F15B F 0.9757(10) 0.5541(8) 0.4701(8) 0.0680(14) Uani 0.35 1 d D . P E 2
F16 F 1.0637(6) 0.6303(5) 0.7565(5) 0.0706(17) Uani 0.65 1 d . . P F 1
F17 F 0.9399(6) 0.5841(6) 0.7460(5) 0.0706(17) Uani 0.65 1 d . . P F 1
F16B F 1.0846(13) 0.6621(11) 0.7565(10) 0.0706(17) Uani 0.35 1 d . . P F 2
F17B F 0.9733(12) 0.5752(12) 0.7421(9) 0.0706(17) Uani 0.35 1 d . . P F 2
F18 F 1.0081(4) 0.6940(4) 0.7826(3) 0.0783(17) Uani 1 1 d . . . . .
F19 F 0.4383(3) 0.2790(3) 0.4704(3) 0.0637(15) Uani 1 1 d . . . . .
F20 F 0.5014(3) 0.3544(3) 0.5647(2) 0.0564(13) Uani 1 1 d . . . . .
F21 F 0.4874(3) 0.3911(3) 0.4768(3) 0.0619(14) Uani 1 1 d . . . . .
F22 F 0.8210(5) 0.4045(5) 0.6347(4) 0.083(3) Uani 0.7 1 d . . P G 1
F23 F 0.7917(5) 0.4925(5) 0.6286(4) 0.075(3) Uani 0.7 1 d . . P G 1
F24 F 0.8491(4) 0.4644(4) 0.5655(4) 0.0609(19) Uani 0.7 1 d . . P G 1
F22B F 0.8522(12) 0.4289(12) 0.5868(11) 0.083(3) Uani 0.3 1 d . . P G 2
F23B F 0.7912(11) 0.4341(12) 0.6545(10) 0.075(3) Uani 0.3 1 d . . P G 2
F24B F 0.8008(11) 0.5025(12) 0.5973(10) 0.0609(19) Uani 0.3 1 d . . P G 2
F25 F 0.8721(3) 0.4486(3) 0.3381(3) 0.0729(18) Uani 1 1 d . . . . .
F26 F 0.8238(3) 0.5190(3) 0.3169(4) 0.090(2) Uani 1 1 d . . . . .
F27 F 0.8248(4) 0.4518(4) 0.2383(3) 0.104(3) Uani 1 1 d . . . . .
F28 F 0.5403(5) 0.4121(6) 0.1762(5) 0.0683(14) Uani 0.6 1 d . . P H 1
F29 F 0.4846(5) 0.2987(6) 0.1481(5) 0.0683(14) Uani 0.6 1 d . . P H 1
F30 F 0.4739(6) 0.3545(6) 0.2322(5) 0.0683(14) Uani 0.6 1 d . . P H 1
F28B F 0.5313(8) 0.4252(9) 0.2133(8) 0.0683(14) Uani 0.4 1 d . . P H 2
F29B F 0.5120(8) 0.3400(9) 0.1375(8) 0.0683(14) Uani 0.4 1 d . . P H 2
F30B F 0.4565(8) 0.3156(8) 0.2107(8) 0.0683(14) Uani 0.4 1 d . . P H 2
F31 F 0.9128(2) 0.1794(3) 0.3411(2) 0.0535(13) Uani 1 1 d . . . . .
F32 F 0.8278(4) 0.1872(4) 0.2627(3) 0.088(2) Uani 1 1 d . . . . .
F33 F 0.8112(3) 0.0859(3) 0.2830(3) 0.0715(17) Uani 1 1 d . . . . .
F34 F 0.8230(3) 0.0887(3) 0.5258(2) 0.0519(12) Uani 1 1 d . . . . .
F35 F 0.7080(3) 0.0774(3) 0.5216(3) 0.0559(13) Uani 1 1 d . . . . .
F36 F 0.8087(3) 0.1762(3) 0.5753(2) 0.0642(15) Uani 1 1 d . . . . .
F37 F 0.4408(7) 0.0880(8) 0.1346(7) 0.0627(14) Uani 0.6 1 d . . P I 1
F38 F 0.4370(6) -0.0116(5) 0.1522(4) 0.0627(14) Uani 0.6 1 d . . P I 1
F39 F 0.3390(6) 0.0112(5) 0.1485(4) 0.0627(14) Uani 0.6 1 d . . P I 1
F37B F 0.4179(10) 0.0883(12) 0.1357(10) 0.0627(14) Uani 0.4 1 d . . P I 2
F38B F 0.4751(9) 0.0191(8) 0.1493(6) 0.0627(14) Uani 0.4 1 d . . P I 2
F39B F 0.3585(9) -0.0191(8) 0.1489(6) 0.0627(14) Uani 0.4 1 d . . P I 2
F40 F 0.3373(5) -0.0136(5) 0.3679(5) 0.0566(12) Uani 0.6 1 d . . P J 1
F41 F 0.4489(6) -0.0066(5) 0.4255(4) 0.0566(12) Uani 0.6 1 d . . P J 1
F42 F 0.4166(5) 0.0764(6) 0.4492(5) 0.0566(12) Uani 0.6 1 d . . P J 1
F40B F 0.3575(9) -0.0366(8) 0.3709(7) 0.0566(12) Uani 0.4 1 d . . P J 2
F41B F 0.4690(9) 0.0248(8) 0.4510(7) 0.0566(12) Uani 0.4 1 d . . P J 2
F42B F 0.3859(8) 0.0688(9) 0.4311(8) 0.0566(12) Uani 0.4 1 d . . P J 2
F43 F 0.4914(3) 0.0617(3) 0.6903(2) 0.0561(13) Uani 1 1 d . . . . .
F44 F 0.3791(4) 0.0627(3) 0.6636(2) 0.0699(17) Uani 1 1 d . . . . .
F45 F 0.3925(3) -0.0281(2) 0.6913(3) 0.0588(13) Uani 1 1 d . . . . .
F46 F 0.2778(3) -0.0173(3) 0.8645(3) 0.0674(15) Uani 1 1 d . . . . .
F47 F 0.3650(3) 0.0397(3) 0.9605(3) 0.0802(19) Uani 1 1 d . . . . .
F48 F 0.2995(3) 0.0899(3) 0.9080(3) 0.0651(15) Uani 1 1 d . . . . .
F49 F 0.7429(5) 0.1193(4) 0.7573(4) 0.0618(12) Uani 0.65 1 d D . P K 1
F50 F 0.8092(5) 0.2333(5) 0.7833(4) 0.0618(12) Uani 0.65 1 d D . P K 1
F51 F 0.8670(5) 0.1731(4) 0.8168(4) 0.0618(12) Uani 0.65 1 d . . P K 1
F49B F 0.7176(8) 0.1436(9) 0.7496(7) 0.0618(12) Uani 0.35 1 d D . P K 2
F50B F 0.8338(9) 0.2156(8) 0.7848(8) 0.0618(12) Uani 0.35 1 d D . P K 2
F51B F 0.7858(9) 0.0963(8) 0.7910(8) 0.0618(12) Uani 0.35 1 d . . P K 2
F52 F 0.9074(3) 0.1661(3) 1.0433(3) 0.0698(16) Uani 1 1 d . . . . .
F53 F 0.7976(3) 0.0958(3) 1.0447(3) 0.082(2) Uani 1 1 d . . . . .
F54 F 0.8487(5) 0.2055(4) 1.0965(3) 0.110(3) Uani 1 1 d . . . . .
F55 F 0.4434(2) 0.3070(2) 0.7112(2) 0.0492(12) Uani 1 1 d . . . . .
F56 F 0.4764(3) 0.4046(3) 0.7784(3) 0.0745(17) Uani 1 1 d . . . . .
F57 F 0.5156(3) 0.4058(3) 0.6953(3) 0.0736(18) Uani 1 1 d . . . . .
F58 F 0.8449(4) 0.4829(4) 0.8751(5) 0.1157(17) Uani 1 1 d . . . . .
F59 F 0.7942(4) 0.4948(4) 0.7812(5) 0.1157(17) Uani 1 1 d . . . . .
F60 F 0.8240(4) 0.4098(4) 0.7942(5) 0.1157(17) Uani 1 1 d . . . . .
F61 F -0.0773(3) 0.0529(2) 0.6587(2) 0.0479(11) Uani 1 1 d . . . . .
F62 F -0.1382(3) -0.0454(2) 0.6817(2) 0.0438(10) Uani 1 1 d . . . . .
F63 F -0.1819(3) 0.0338(3) 0.6821(2) 0.0667(16) Uani 1 1 d . . . . .
F64 F -0.1038(3) -0.0503(2) 0.9196(2) 0.0458(11) Uani 1 1 d . . . . .
F65 F -0.1586(2) 0.0207(2) 0.9275(2) 0.0470(11) Uani 1 1 d . . . . .
F66 F -0.0429(3) 0.0494(2) 0.9947(2) 0.0455(11) Uani 1 1 d . . . . .
F67 F 0.3622(2) 0.1829(2) 1.0527(3) 0.0491(12) Uani 1 1 d . . . . .
F68 F 0.2440(3) 0.1028(2) 1.0254(2) 0.0448(11) Uani 1 1 d . . . . .
F69 F 0.3028(4) 0.1720(3) 1.1243(2) 0.0629(15) Uani 1 1 d . . . . .
F70 F 0.3637(5) 0.4302(4) 1.1599(4) 0.078(3) Uani 0.75 1 d . . P L 1
F71 F 0.2686(4) 0.4478(4) 1.1042(4) 0.071(2) Uani 0.75 1 d . . P L 1
F72 F 0.3638(6) 0.4630(4) 1.0699(4) 0.087(3) Uani 0.75 1 d . . P L 1
F70B F 0.3991(15) 0.4421(12) 1.1127(12) 0.078(3) Uani 0.25 1 d . . P L 2
F71B F 0.3202(14) 0.4329(12) 1.1571(15) 0.071(2) Uani 0.25 1 d . . P L 2
F72B F 0.3105(19) 0.4654(13) 1.0700(14) 0.087(3) Uani 0.25 1 d . . P L 2
F73 F -0.0318(3) 0.3259(3) 1.0186(2) 0.0549(13) Uani 1 1 d . . . . .
F74 F 0.0159(3) 0.4333(3) 1.0100(3) 0.0668(16) Uani 1 1 d . . . . .
F75 F -0.1029(3) 0.3622(3) 0.9542(2) 0.0588(14) Uani 1 1 d . . . . .
F77 F -0.0469(4) 0.4153(3) 0.7502(2) 0.0716(17) Uani 1 1 d . . . . .
F78 F 0.0302(3) 0.3808(3) 0.7194(3) 0.0662(16) Uani 1 1 d . . . . .
F79 F -0.0870(3) 0.3068(3) 0.6993(2) 0.0782(19) Uani 1 1 d . . . . .
F80 F 0.3839(5) 0.4462(3) 0.8444(4) 0.0982(13) Uani 1 1 d . . . . .
F81 F 0.2805(4) 0.4575(3) 0.8191(4) 0.0982(13) Uani 1 1 d . . . . .
F82 F 0.3192(4) 0.4211(3) 0.7434(4) 0.0982(13) Uani 1 1 d . . . . .
F83 F 0.2598(3) 0.1554(3) 0.6860(2) 0.0582(13) Uani 1 1 d . . . . .
F84 F 0.3502(3) 0.1829(2) 0.7792(3) 0.0498(12) Uani 1 1 d . . . . .
F85 F 0.2360(2) 0.0977(2) 0.7597(2) 0.0415(10) Uani 1 1 d . . . . .
Te1 Te 0.83818(2) 0.74520(2) 0.55471(2) 0.02270(10) Uani 1 1 d . . . . .
Te2 Te 0.62315(2) 0.26041(2) 0.93849(2) 0.02470(10) Uani 1 1 d . . . . .

loop_
_atom_site_aniso_label
_atom_site_aniso_U_11
_atom_site_aniso_U_22
_atom_site_aniso_U_33
_atom_site_aniso_U_23
_atom_site_aniso_U_13
_atom_site_aniso_U_12
C1 0.021(3) 0.021(3) 0.024(3) 0.004(2) 0.007(2) 0.010(2)
C2 0.026(3) 0.026(3) 0.030(3) 0.006(3) 0.011(3) 0.014(3)
C3 0.024(3) 0.022(3) 0.034(4) 0.009(3) 0.011(3) 0.009(3)
C4 0.024(3) 0.029(3) 0.037(4) 0.010(3) 0.009(3) 0.013(3)
C5 0.020(3) 0.025(3) 0.032(3) 0.006(3) 0.011(3) 0.011(3)
C6 0.025(3) 0.022(3) 0.030(3) 0.007(3) 0.010(3) 0.012(3)
C7 0.035(4) 0.022(3) 0.040(4) 0.005(3) 0.014(3) 0.007(3)
C8 0.026(3) 0.024(3) 0.042(4) 0.008(3) 0.013(3) 0.011(3)
C9 0.023(3) 0.023(3) 0.026(3) 0.007(2) 0.007(2) 0.011(3)
C10 0.028(3) 0.025(3) 0.029(3) 0.005(3) 0.010(3) 0.015(3)
C11 0.026(3) 0.034(4) 0.031(3) 0.005(3) 0.012(3) 0.016(3)
C12 0.026(3) 0.026(3) 0.035(4) 0.002(3) 0.008(3) 0.006(3)
C13 0.035(4) 0.027(3) 0.037(4) 0.007(3) 0.014(3) 0.014(3)
C14 0.032(3) 0.023(3) 0.030(3) 0.006(3) 0.013(3) 0.011(3)
C15 0.029(4) 0.037(4) 0.034(4) 0.002(3) 0.007(3) 0.011(3)
C16 0.053(5) 0.039(4) 0.034(4) 0.006(3) 0.011(4) 0.015(4)
C17 0.022(3) 0.020(3) 0.037(4) 0.008(3) 0.009(3) 0.011(2)
C18 0.025(3) 0.022(3) 0.029(3) 0.006(3) 0.010(3) 0.006(3)
C19 0.029(3) 0.024(3) 0.044(4) 0.004(3) 0.016(3) 0.012(3)
C20 0.035(4) 0.033(4) 0.046(4) 0.007(3) 0.010(3) 0.024(3)
C21 0.036(4) 0.043(4) 0.038(4) 0.015(3) 0.010(3) 0.026(3)
C22 0.025(3) 0.028(3) 0.035(4) 0.008(3) 0.009(3) 0.014(3)
C23 0.043(4) 0.043(4) 0.047(5) 0.006(4) 0.019(4) 0.031(4)
C24 0.068(6) 0.077(7) 0.054(5) 0.026(5) 0.027(5) 0.060(6)
C25 0.026(3) 0.021(3) 0.027(3) 0.005(2) 0.006(3) 0.010(3)
C26 0.026(3) 0.022(3) 0.028(3) 0.004(3) 0.004(3) 0.012(3)
C27 0.027(3) 0.033(4) 0.037(4) 0.006(3) 0.006(3) 0.019(3)
C28 0.039(4) 0.033(4) 0.029(4) 0.003(3) 0.012(3) 0.018(3)
C29 0.029(3) 0.033(4) 0.032(4) 0.004(3) 0.007(3) 0.011(3)
C30 0.028(3) 0.028(3) 0.032(3) 0.007(3) 0.009(3) 0.018(3)
C31 0.032(4) 0.038(4) 0.051(5) -0.001(3) 0.011(3) 0.018(3)
C32 0.037(4) 0.040(4) 0.037(4) -0.007(3) -0.003(3) 0.017(4)
C33 0.028(3) 0.023(3) 0.028(3) 0.007(3) 0.010(3) 0.015(3)
C34 0.019(3) 0.022(3) 0.039(4) 0.009(3) 0.007(3) 0.008(3)
C35 0.028(3) 0.024(3) 0.040(4) 0.012(3) 0.011(3) 0.010(3)
C36 0.034(4) 0.029(4) 0.037(4) 0.017(3) 0.010(3) 0.013(3)
C37 0.027(3) 0.022(3) 0.039(4) 0.009(3) 0.008(3) 0.012(3)
C38 0.020(3) 0.022(3) 0.032(3) 0.005(3) 0.007(3) 0.008(2)
C39 0.033(4) 0.041(4) 0.064(5) 0.027(4) 0.019(4) 0.018(3)
C40 0.028(3) 0.032(4) 0.046(4) 0.020(3) 0.008(3) 0.012(3)
C41 0.017(3) 0.018(3) 0.030(3) 0.003(2) 0.006(2) 0.004(2)
C42 0.022(3) 0.031(3) 0.026(3) 0.008(3) 0.006(3) 0.012(3)
C43 0.019(3) 0.026(3) 0.029(3) 0.000(3) 0.004(3) 0.010(3)
C44 0.025(3) 0.027(3) 0.037(4) 0.004(3) 0.005(3) 0.016(3)
C45 0.029(3) 0.023(3) 0.032(3) 0.008(3) 0.007(3) 0.015(3)
C46 0.024(3) 0.027(3) 0.029(3) 0.008(3) 0.012(3) 0.010(3)
C47 0.031(4) 0.049(5) 0.037(4) 0.007(3) 0.013(3) 0.023(3)
C48 0.045(4) 0.036(4) 0.044(4) 0.015(3) 0.015(3) 0.025(4)
C49 0.020(3) 0.018(3) 0.032(3) 0.004(2) 0.009(3) 0.010(2)
C50 0.027(3) 0.022(3) 0.029(3) 0.008(3) 0.009(3) 0.008(3)
C51 0.034(4) 0.027(3) 0.032(4) 0.004(3) 0.010(3) 0.015(3)
C52 0.025(3) 0.023(3) 0.036(4) 0.006(3) 0.001(3) 0.006(3)
C53 0.025(3) 0.025(3) 0.036(4) 0.012(3) 0.010(3) 0.011(3)
C54 0.026(3) 0.019(3) 0.032(3) 0.002(3) 0.009(3) 0.012(3)
C55 0.043(4) 0.025(4) 0.038(4) 0.004(3) 0.006(3) 0.007(3)
C56 0.030(4) 0.025(4) 0.045(4) 0.005(3) 0.009(3) 0.006(3)
C57 0.022(3) 0.025(3) 0.027(3) 0.008(3) 0.001(3) 0.009(3)
C58 0.025(3) 0.025(3) 0.033(3) 0.012(3) 0.011(3) 0.016(3)
C59 0.034(3) 0.022(3) 0.032(4) 0.005(3) 0.008(3) 0.016(3)
C60 0.028(3) 0.023(3) 0.045(4) 0.011(3) 0.004(3) 0.010(3)
C61 0.027(3) 0.032(4) 0.040(4) 0.013(3) 0.008(3) 0.011(3)
C62 0.029(3) 0.030(4) 0.029(3) 0.008(3) 0.007(3) 0.008(3)
C63 0.040(4) 0.028(4) 0.050(5) 0.000(3) 0.009(4) 0.018(3)
C64 0.035(4) 0.053(5) 0.049(5) 0.017(4) 0.014(4) 0.005(4)
C65 0.020(3) 0.026(3) 0.034(3) 0.007(3) 0.008(3) 0.012(3)
C66 0.030(3) 0.030(3) 0.026(3) 0.007(3) 0.004(3) 0.012(3)
C67 0.026(3) 0.027(3) 0.037(4) 0.005(3) -0.001(3) 0.014(3)
C68 0.036(4) 0.032(4) 0.051(5) 0.008(3) 0.012(3) 0.022(3)
C69 0.039(4) 0.032(4) 0.040(4) 0.008(3) 0.013(3) 0.020(3)
C70 0.031(3) 0.019(3) 0.031(3) 0.005(3) 0.007(3) 0.010(3)
C71 0.076(7) 0.069(6) 0.048(5) 0.017(5) 0.026(5) 0.050(6)
C72 0.053(5) 0.060(6) 0.052(5) 0.020(4) 0.009(4) 0.039(5)
C73 0.026(3) 0.023(3) 0.027(3) 0.007(2) 0.008(3) 0.014(3)
C74 0.019(3) 0.028(3) 0.032(3) 0.010(3) 0.008(3) 0.010(3)
C75 0.029(3) 0.022(3) 0.021(3) 0.007(2) 0.006(3) 0.008(3)
C76 0.032(3) 0.026(3) 0.033(4) 0.008(3) 0.013(3) 0.013(3)
C77 0.027(3) 0.027(3) 0.045(4) 0.012(3) 0.013(3) 0.012(3)
C78 0.025(3) 0.027(3) 0.046(4) 0.012(3) 0.008(3) 0.015(3)
C79 0.035(4) 0.033(4) 0.045(4) 0.015(3) 0.004(3) 0.013(3)
C80 0.024(4) 0.084(7) 0.110(8) 0.067(7) 0.028(5) 0.032(5)
C81 0.022(3) 0.021(3) 0.029(3) 0.003(2) 0.008(3) 0.010(2)
C82 0.025(3) 0.022(3) 0.028(3) 0.003(3) 0.004(3) 0.012(3)
C83 0.025(3) 0.022(3) 0.031(3) -0.002(3) 0.003(3) 0.013(3)
C84 0.028(3) 0.021(3) 0.041(4) 0.003(3) 0.010(3) 0.011(3)
C85 0.027(3) 0.023(3) 0.037(4) 0.007(3) 0.012(3) 0.014(3)
C86 0.023(3) 0.020(3) 0.027(3) 0.005(2) 0.004(3) 0.010(2)
C87 0.033(4) 0.031(4) 0.037(4) -0.002(3) 0.003(3) 0.014(3)
C88 0.032(4) 0.028(4) 0.047(4) 0.011(3) 0.013(3) 0.013(3)
C89 0.023(3) 0.027(3) 0.023(3) 0.006(2) 0.011(2) 0.010(3)
C90 0.024(3) 0.022(3) 0.027(3) 0.005(2) 0.008(3) 0.008(3)
C91 0.026(3) 0.034(4) 0.029(3) 0.010(3) 0.011(3) 0.016(3)
C92 0.028(3) 0.038(4) 0.030(4) 0.007(3) 0.005(3) 0.017(3)
C93 0.026(3) 0.028(3) 0.030(3) 0.003(3) 0.008(3) 0.010(3)
C94 0.028(3) 0.018(3) 0.031(3) 0.004(2) 0.009(3) 0.010(3)
C95 0.035(4) 0.037(4) 0.036(4) 0.012(3) 0.014(3) 0.021(3)
C96 0.035(4) 0.031(4) 0.029(4) 0.003(3) 0.002(3) 0.009(3)
C97 0.020(3) 0.018(3) 0.026(3) 0.002(2) 0.005(2) 0.008(2)
C98 0.019(3) 0.022(3) 0.026(3) 0.003(2) 0.006(2) 0.010(2)
C99 0.024(3) 0.024(3) 0.027(3) 0.001(3) 0.008(3) 0.011(3)
C100 0.022(3) 0.024(3) 0.033(3) 0.005(3) 0.007(3) 0.012(3)
C101 0.022(3) 0.026(3) 0.023(3) 0.005(2) 0.006(2) 0.011(3)
C102 0.020(3) 0.022(3) 0.025(3) 0.004(2) 0.006(2) 0.010(2)
C103 0.034(4) 0.036(4) 0.032(4) 0.007(3) 0.012(3) 0.020(3)
C104 0.033(4) 0.039(4) 0.035(4) 0.010(3) 0.012(3) 0.024(3)
C105 0.026(3) 0.023(3) 0.025(3) 0.011(2) 0.010(3) 0.015(3)
C106 0.028(3) 0.031(4) 0.038(4) 0.015(3) 0.013(3) 0.019(3)
C107 0.036(4) 0.030(4) 0.052(4) 0.022(3) 0.025(3) 0.019(3)
C108 0.036(4) 0.040(4) 0.046(4) 0.024(3) 0.026(3) 0.022(3)
C109 0.030(3) 0.030(3) 0.031(3) 0.012(3) 0.014(3) 0.017(3)
C110 0.028(3) 0.022(3) 0.021(3) 0.006(2) 0.009(2) 0.012(3)
C111 0.062(6) 0.064(6) 0.135(9) 0.071(6) 0.081(7) 0.051(5)
C112 0.043(4) 0.033(4) 0.043(4) 0.015(3) 0.023(3) 0.023(3)
C113 0.051(5) 0.036(4) 0.046(5) 0.001(4) -0.003(4) 0.020(4)
C114 0.047(4) 0.033(4) 0.039(4) 0.007(3) 0.005(3) 0.022(3)
C115 0.039(4) 0.041(5) 0.062(5) 0.016(4) 0.004(4) 0.019(4)
C116 0.045(5) 0.033(4) 0.053(5) 0.006(4) 0.003(4) 0.016(4)
C117 0.034(4) 0.035(4) 0.056(5) 0.014(4) 0.021(4) 0.015(3)
C118 0.054(6) 0.082(7) 0.070(7) 0.015(5) 0.039(5) 0.024(5)
C119 0.045(5) 0.093(8) 0.049(5) -0.013(5) 0.017(4) 0.017(5)
C120 0.041(4) 0.059(5) 0.034(4) 0.017(4) 0.017(3) 0.022(4)
C121 0.044(5) 0.055(6) 0.131(10) -0.035(6) -0.020(6) 0.029(5)
C122 0.043(6) 0.056(6) 0.125(11) -0.010(6) -0.010(6) 0.011(5)
C123 0.051(5) 0.032(5) 0.095(8) -0.020(5) -0.006(5) 0.012(4)
C124 0.045(5) 0.039(5) 0.100(8) -0.024(5) -0.014(5) 0.023(4)
C125 0.052(5) 0.042(4) 0.037(4) 0.011(3) 0.013(4) 0.015(4)
C126 0.042(4) 0.070(6) 0.032(4) 0.023(4) 0.008(3) 0.023(4)
C127 0.035(4) 0.070(6) 0.033(4) 0.006(4) 0.009(3) 0.022(4)
C128 0.035(4) 0.057(5) 0.033(4) 0.005(3) 0.011(3) 0.023(4)
C129 0.069(6) 0.036(4) 0.056(5) 0.024(4) 0.024(5) 0.018(4)
C130 0.089(7) 0.085(8) 0.056(6) 0.038(5) 0.025(5) 0.061(6)
C131 0.066(6) 0.080(7) 0.045(5) 0.024(5) 0.018(4) 0.041(5)
C132 0.070(6) 0.050(5) 0.040(4) 0.014(4) 0.028(4) 0.037(4)
C133 0.036(4) 0.038(4) 0.042(4) 0.012(3) 0.013(3) 0.013(3)
C134 0.042(4) 0.033(4) 0.041(4) -0.001(3) 0.004(3) 0.011(3)
C135 0.047(5) 0.029(4) 0.053(5) -0.005(3) 0.014(4) 0.008(3)
C136 0.085(8) 0.038(5) 0.132(11) -0.021(6) -0.043(7) 0.037(6)
C137 0.072(8) 0.058(7) 0.195(16) -0.019(8) 0.048(9) 0.029(6)
C138 0.116(11) 0.064(8) 0.132(12) 0.001(7) 0.039(9) 0.059(8)
C139 0.063(7) 0.090(9) 0.130(11) 0.011(8) 0.048(7) 0.041(7)
C140 0.037(6) 0.059(9) 0.058(11) -0.006(7) 0.007(8) 0.023(6)
C240 0.037(6) 0.059(9) 0.058(11) -0.006(7) 0.007(8) 0.023(6)
C141 0.082(7) 0.066(6) 0.055(6) 0.013(5) 0.020(5) 0.042(6)
C142 0.138(12) 0.070(7) 0.057(7) 0.017(6) 0.042(7) 0.046(8)
C143 0.213(17) 0.092(9) 0.130(12) 0.073(9) 0.137(12) 0.118(11)
C144 0.072(10) 0.21(2) 0.103(12) 0.108(15) 0.046(9) 0.071(13)
C244 0.072(10) 0.21(2) 0.103(12) 0.108(15) 0.046(9) 0.071(13)
O1 0.037(3) 0.032(3) 0.043(3) 0.008(2) 0.002(2) 0.021(2)
O2 0.031(3) 0.042(3) 0.035(3) 0.008(2) 0.013(2) 0.011(2)
O3 0.036(3) 0.034(3) 0.059(4) -0.011(2) 0.001(3) 0.020(2)
O4 0.043(3) 0.045(3) 0.031(3) 0.012(2) 0.013(2) 0.018(2)
O5 0.056(3) 0.045(3) 0.032(3) 0.015(2) 0.016(2) 0.026(3)
O6 0.040(3) 0.029(3) 0.066(4) -0.005(3) 0.001(3) 0.014(2)
O7 0.032(3) 0.041(3) 0.067(4) 0.006(3) 0.015(3) 0.021(2)
O8 0.058(4) 0.088(5) 0.050(4) 0.033(3) 0.022(3) 0.037(4)
B1 0.027(4) 0.023(3) 0.028(4) 0.005(3) 0.008(3) 0.015(3)
B2 0.023(3) 0.019(3) 0.028(4) 0.003(3) 0.009(3) 0.011(3)
F1 0.047(3) 0.032(2) 0.066(3) 0.024(2) 0.018(2) 0.019(2)
F2 0.055(3) 0.026(2) 0.067(3) 0.008(2) 0.000(3) 0.005(2)
F3 0.083(4) 0.033(3) 0.100(4) 0.029(3) 0.067(3) 0.023(3)
F4 0.040(3) 0.037(3) 0.109(4) 0.004(3) 0.047(3) 0.015(2)
F5 0.039(2) 0.034(2) 0.060(3) -0.013(2) 0.008(2) 0.014(2)
F6 0.105(4) 0.071(3) 0.059(3) 0.030(3) 0.040(3) 0.076(3)
F7 0.085(2) 0.103(3) 0.0362(16) 0.0179(17) 0.0109(16) 0.045(2)
F8 0.085(2) 0.103(3) 0.0362(16) 0.0179(17) 0.0109(16) 0.045(2)
F9 0.085(2) 0.103(3) 0.0362(16) 0.0179(17) 0.0109(16) 0.045(2)
F10 0.072(3) 0.028(2) 0.050(3) 0.007(2) 0.011(3) 0.001(2)
F11 0.065(3) 0.056(3) 0.074(4) 0.022(3) 0.045(3) 0.014(3)
F12 0.075(3) 0.039(3) 0.040(3) 0.016(2) 0.014(2) 0.021(2)
F13 0.071(3) 0.084(4) 0.066(3) 0.007(3) 0.034(3) 0.046(3)
F14 0.071(3) 0.084(4) 0.066(3) 0.007(3) 0.034(3) 0.046(3)
F15 0.071(3) 0.084(4) 0.066(3) 0.007(3) 0.034(3) 0.046(3)
F13B 0.071(3) 0.084(4) 0.066(3) 0.007(3) 0.034(3) 0.046(3)
F14B 0.071(3) 0.084(4) 0.066(3) 0.007(3) 0.034(3) 0.046(3)
F15B 0.071(3) 0.084(4) 0.066(3) 0.007(3) 0.034(3) 0.046(3)
F16 0.070(5) 0.085(5) 0.066(3) 0.049(3) 0.018(3) 0.036(4)
F17 0.070(5) 0.085(5) 0.066(3) 0.049(3) 0.018(3) 0.036(4)
F16B 0.070(5) 0.085(5) 0.066(3) 0.049(3) 0.018(3) 0.036(4)
F17B 0.070(5) 0.085(5) 0.066(3) 0.049(3) 0.018(3) 0.036(4)
F18 0.091(4) 0.099(5) 0.044(3) 0.013(3) 0.009(3) 0.051(4)
F19 0.027(2) 0.058(3) 0.084(4) -0.023(3) 0.017(2) 0.011(2)
F20 0.050(3) 0.077(4) 0.052(3) 0.003(3) 0.027(2) 0.035(3)
F21 0.055(3) 0.076(4) 0.081(4) 0.027(3) 0.027(3) 0.049(3)
F22 0.056(5) 0.076(6) 0.064(5) 0.018(4) -0.034(4) 0.012(4)
F23 0.053(4) 0.075(6) 0.060(5) -0.036(5) -0.003(4) 0.020(4)
F24 0.034(3) 0.061(5) 0.048(4) 0.000(3) 0.000(3) -0.007(3)
F22B 0.056(5) 0.076(6) 0.064(5) 0.018(4) -0.034(4) 0.012(4)
F23B 0.053(4) 0.075(6) 0.060(5) -0.036(5) -0.003(4) 0.020(4)
F24B 0.034(3) 0.061(5) 0.048(4) 0.000(3) 0.000(3) -0.007(3)
F25 0.028(2) 0.069(4) 0.116(5) 0.054(4) 0.016(3) 0.012(2)
F26 0.053(3) 0.038(3) 0.173(7) 0.021(4) 0.042(4) 0.011(3)
F27 0.064(4) 0.135(6) 0.065(4) 0.016(4) 0.041(3) -0.016(4)
F28 0.044(3) 0.081(4) 0.081(4) 0.036(3) 0.005(2) 0.035(3)
F29 0.044(3) 0.081(4) 0.081(4) 0.036(3) 0.005(2) 0.035(3)
F30 0.044(3) 0.081(4) 0.081(4) 0.036(3) 0.005(2) 0.035(3)
F28B 0.044(3) 0.081(4) 0.081(4) 0.036(3) 0.005(2) 0.035(3)
F29B 0.044(3) 0.081(4) 0.081(4) 0.036(3) 0.005(2) 0.035(3)
F30B 0.044(3) 0.081(4) 0.081(4) 0.036(3) 0.005(2) 0.035(3)
F31 0.028(2) 0.064(3) 0.063(3) -0.003(2) 0.020(2) 0.017(2)
F32 0.118(5) 0.168(7) 0.068(4) 0.070(4) 0.067(4) 0.118(5)
F33 0.047(3) 0.057(3) 0.082(4) -0.034(3) 0.028(3) 0.005(2)
F34 0.053(3) 0.059(3) 0.069(3) 0.038(3) 0.024(2) 0.040(2)
F35 0.052(3) 0.071(3) 0.073(3) 0.050(3) 0.035(3) 0.036(3)
F36 0.099(4) 0.066(3) 0.035(3) 0.016(2) 0.011(3) 0.051(3)
F37 0.069(4) 0.060(3) 0.0362(18) 0.0002(18) 0.001(2) 0.019(3)
F38 0.069(4) 0.060(3) 0.0362(18) 0.0002(18) 0.001(2) 0.019(3)
F39 0.069(4) 0.060(3) 0.0362(18) 0.0002(18) 0.001(2) 0.019(3)
F37B 0.069(4) 0.060(3) 0.0362(18) 0.0002(18) 0.001(2) 0.019(3)
F38B 0.069(4) 0.060(3) 0.0362(18) 0.0002(18) 0.001(2) 0.019(3)
F39B 0.069(4) 0.060(3) 0.0362(18) 0.0002(18) 0.001(2) 0.019(3)
F40 0.059(3) 0.060(3) 0.054(3) 0.030(2) 0.029(3) 0.018(3)
F41 0.059(3) 0.060(3) 0.054(3) 0.030(2) 0.029(3) 0.018(3)
F42 0.059(3) 0.060(3) 0.054(3) 0.030(2) 0.029(3) 0.018(3)
F40B 0.059(3) 0.060(3) 0.054(3) 0.030(2) 0.029(3) 0.018(3)
F41B 0.059(3) 0.060(3) 0.054(3) 0.030(2) 0.029(3) 0.018(3)
F42B 0.059(3) 0.060(3) 0.054(3) 0.030(2) 0.029(3) 0.018(3)
F43 0.057(3) 0.059(3) 0.051(3) -0.004(2) 0.026(2) 0.023(3)
F44 0.100(4) 0.092(4) 0.035(3) 0.009(3) 0.002(3) 0.075(4)
F45 0.069(3) 0.032(2) 0.060(3) -0.007(2) 0.017(3) 0.016(2)
F46 0.044(3) 0.051(3) 0.078(4) 0.006(3) 0.030(3) -0.012(2)
F47 0.051(3) 0.107(5) 0.061(4) 0.049(3) 0.022(3) 0.001(3)
F48 0.052(3) 0.074(4) 0.073(4) 0.014(3) 0.039(3) 0.019(3)
F49 0.061(3) 0.063(3) 0.066(3) 0.003(2) 0.038(2) 0.026(2)
F50 0.061(3) 0.063(3) 0.066(3) 0.003(2) 0.038(2) 0.026(2)
F51 0.061(3) 0.063(3) 0.066(3) 0.003(2) 0.038(2) 0.026(2)
F49B 0.061(3) 0.063(3) 0.066(3) 0.003(2) 0.038(2) 0.026(2)
F50B 0.061(3) 0.063(3) 0.066(3) 0.003(2) 0.038(2) 0.026(2)
F51B 0.061(3) 0.063(3) 0.066(3) 0.003(2) 0.038(2) 0.026(2)
F52 0.048(3) 0.094(4) 0.080(4) 0.037(3) 0.010(3) 0.046(3)
F53 0.066(4) 0.088(4) 0.092(4) 0.068(4) 0.017(3) 0.026(3)
F54 0.166(7) 0.160(7) 0.037(3) 0.001(4) -0.009(4) 0.141(6)
F55 0.031(2) 0.042(3) 0.056(3) 0.011(2) -0.003(2) 0.010(2)
F56 0.064(3) 0.087(4) 0.079(4) 0.002(3) 0.003(3) 0.059(3)
F57 0.044(3) 0.081(4) 0.083(4) 0.062(3) 0.003(3) 0.013(3)
F58 0.056(2) 0.129(4) 0.180(5) 0.096(3) 0.058(3) 0.028(2)
F59 0.056(2) 0.129(4) 0.180(5) 0.096(3) 0.058(3) 0.028(2)
F60 0.056(2) 0.129(4) 0.180(5) 0.096(3) 0.058(3) 0.028(2)
F61 0.055(3) 0.039(2) 0.029(2) 0.0018(19) 0.003(2) 0.009(2)
F62 0.048(3) 0.028(2) 0.039(2) -0.0080(18) 0.007(2) 0.0087(19)
F63 0.058(3) 0.093(4) 0.046(3) -0.011(3) -0.010(2) 0.056(3)
F64 0.058(3) 0.029(2) 0.060(3) 0.018(2) 0.027(2) 0.022(2)
F65 0.039(2) 0.046(3) 0.073(3) 0.031(2) 0.032(2) 0.021(2)
F66 0.050(3) 0.041(2) 0.037(2) 0.0133(19) 0.016(2) 0.009(2)
F67 0.032(2) 0.045(3) 0.079(3) 0.022(2) 0.016(2) 0.024(2)
F68 0.044(2) 0.033(2) 0.062(3) 0.021(2) 0.016(2) 0.020(2)
F69 0.107(4) 0.074(4) 0.038(3) 0.029(3) 0.027(3) 0.064(3)
F70 0.088(6) 0.054(4) 0.046(4) -0.017(3) -0.035(4) 0.032(4)
F71 0.051(4) 0.040(4) 0.088(5) -0.034(4) 0.003(4) 0.015(3)
F72 0.099(7) 0.035(3) 0.082(5) -0.006(3) 0.049(6) -0.023(5)
F70B 0.088(6) 0.054(4) 0.046(4) -0.017(3) -0.035(4) 0.032(4)
F71B 0.051(4) 0.040(4) 0.088(5) -0.034(4) 0.003(4) 0.015(3)
F72B 0.099(7) 0.035(3) 0.082(5) -0.006(3) 0.049(6) -0.023(5)
F73 0.081(4) 0.076(3) 0.051(3) 0.032(3) 0.045(3) 0.058(3)
F74 0.069(3) 0.042(3) 0.069(3) -0.020(2) 0.040(3) 0.003(2)
F75 0.052(3) 0.104(4) 0.050(3) 0.022(3) 0.028(2) 0.057(3)
F77 0.120(5) 0.094(4) 0.047(3) 0.031(3) 0.029(3) 0.089(4)
F78 0.064(3) 0.108(5) 0.069(3) 0.064(3) 0.041(3) 0.056(3)
F79 0.075(4) 0.068(4) 0.035(3) 0.013(3) -0.017(3) -0.003(3)
F80 0.123(3) 0.055(2) 0.153(4) 0.058(2) 0.090(3) 0.038(2)
F81 0.123(3) 0.055(2) 0.153(4) 0.058(2) 0.090(3) 0.038(2)
F82 0.123(3) 0.055(2) 0.153(4) 0.058(2) 0.090(3) 0.038(2)
F83 0.083(4) 0.070(3) 0.049(3) 0.015(2) 0.039(3) 0.051(3)
F84 0.038(2) 0.045(3) 0.083(3) 0.018(2) 0.028(2) 0.029(2)
F85 0.046(2) 0.029(2) 0.060(3) 0.0089(19) 0.026(2) 0.0222(19)
Te1 0.0218(2) 0.0227(2) 0.0242(2) 0.00445(16) 0.00681(16) 0.01142(16)
Te2 0.0244(2) 0.0238(2) 0.0261(2) 0.00763(16) 0.00664(17) 0.01153(17)

loop_
_atom_type_symbol
_atom_type_description
_atom_type_scat_dispersion_real
_atom_type_scat_dispersion_imag
_atom_type_scat_source
C C 0.0033 0.0016 'International Tables Vol C Tables 4.2.6.8 and 6.1.1.4'
H H 0.0000 0.0000 'International Tables Vol C Tables 4.2.6.8 and 6.1.1.4'
O O 0.0106 0.0060 'International Tables Vol C Tables 4.2.6.8 and 6.1.1.4'
B B 0.0013 0.0007 'International Tables Vol C Tables 4.2.6.8 and 6.1.1.4'
F F 0.0171 0.0103 'International Tables Vol C Tables 4.2.6.8 and 6.1.1.4'
Te Te -0.5308 1.6751 'International Tables Vol C Tables 4.2.6.8 and 6.1.1.4'

loop_
_geom_angle_atom_site_label_1
_geom_angle_atom_site_label_2
_geom_angle_atom_site_label_3
_geom_angle
_geom_angle_site_symmetry_1
_geom_angle_site_symmetry_3
_geom_angle_publ_flag
C2 C1 C6 121.5(6) . . ?
C2 C1 Te1 121.3(4) . . ?
C6 C1 Te1 117.0(4) . . ?
C1 C2 C3 118.6(6) . . ?
C1 C2 H2 120.7 . . ?
C3 C2 H2 120.7 . . ?
C4 C3 C2 121.3(6) . . ?
C4 C3 C7 119.9(6) . . ?
C2 C3 C7 118.7(6) . . ?
C5 C4 C3 118.8(6) . . ?
C5 C4 H4 120.6 . . ?
C3 C4 H4 120.6 . . ?
C4 C5 C6 121.4(6) . . ?
C4 C5 C8 120.8(6) . . ?
C6 C5 C8 117.9(6) . . ?
C5 C6 C1 118.5(6) . . ?
C5 C6 H6 120.8 . . ?
C1 C6 H6 120.8 . . ?
F3 C7 F1 107.7(6) . . ?
F3 C7 F2 106.3(6) . . ?
F1 C7 F2 104.5(6) . . ?
F3 C7 C3 113.2(6) . . ?
F1 C7 C3 112.6(6) . . ?
F2 C7 C3 112.0(6) . . ?
F5 C8 F6 106.2(6) . . ?
F5 C8 F4 106.5(6) . . ?
F6 C8 F4 106.9(6) . . ?
F5 C8 C5 112.6(5) . . ?
F6 C8 C5 111.9(6) . . ?
F4 C8 C5 112.3(5) . . ?
C10 C9 C14 120.9(6) . . ?
C10 C9 Te1 122.6(5) . . ?
C14 C9 Te1 116.3(5) . . ?
C11 C10 C9 119.2(6) . . ?
C11 C10 H10 120.4 . . ?
C9 C10 H10 120.4 . . ?
C12 C11 C10 121.1(6) . . ?
C12 C11 C15 119.5(6) . . ?
C10 C11 C15 119.5(6) . . ?
C11 C12 C13 119.3(6) . . ?
C11 C12 H12 120.3 . . ?
C13 C12 H12 120.3 . . ?
C12 C13 C14 121.1(6) . . ?
C12 C13 C16 119.2(6) . . ?
C14 C13 C16 119.7(6) . . ?
C13 C14 C9 118.4(6) . . ?
C13 C14 H14 120.8 . . ?
C9 C14 H14 120.8 . . ?
F8 C15 F9 106.2(6) . . ?
F8 C15 F7 103.9(7) . . ?
F9 C15 F7 105.6(6) . . ?
F8 C15 C11 114.0(6) . . ?
F9 C15 C11 113.6(6) . . ?
F7 C15 C11 112.7(6) . . ?
F11 C16 F12 106.9(6) . . ?
F11 C16 F10 107.2(7) . . ?
F12 C16 F10 105.8(7) . . ?
F11 C16 C13 112.2(7) . . ?
F12 C16 C13 111.9(7) . . ?
F10 C16 C13 112.4(6) . . ?
C22 C17 C18 121.6(6) . . ?
C22 C17 Te1 124.3(5) . . ?
C18 C17 Te1 113.6(5) . . ?
C17 C18 C19 119.5(6) . . ?
C17 C18 H18 120.2 . . ?
C19 C18 H18 120.2 . . ?
C18 C19 C20 119.6(6) . . ?
C18 C19 C23 120.5(7) . . ?
C20 C19 C23 120.0(6) . . ?
C21 C20 C19 119.5(6) . . ?
C21 C20 H20 120.2 . . ?
C19 C20 H20 120.2 . . ?
C20 C21 C22 121.4(7) . . ?
C20 C21 C24 119.0(6) . . ?
C22 C21 C24 119.7(6) . . ?
C17 C22 C21 118.4(6) . . ?
C17 C22 H22 120.8 . . ?
C21 C22 H22 120.8 . . ?
F15 C23 F14 109.6(8) . . ?
F14B C23 F15B 110.1(12) . . ?
F15 C23 F13 103.8(8) . . ?
F14 C23 F13 103.3(8) . . ?
F14B C23 F13B 107.1(12) . . ?
F15B C23 F13B 100.1(12) . . ?
F15 C23 C19 113.6(7) . . ?
F14B C23 C19 114.2(10) . . ?
F14 C23 C19 115.0(8) . . ?
F15B C23 C19 111.1(9) . . ?
F13 C23 C19 110.5(7) . . ?
F13B C23 C19 113.4(8) . . ?
F16 C24 F17 111.4(9) . . ?
F17B C24 F18 124.3(12) . . ?
F16 C24 F18 106.5(9) . . ?
F17 C24 F18 100.7(8) . . ?
F17B C24 F16B 105.2(13) . . ?
F18 C24 F16B 91.6(12) . . ?
F17B C24 C21 116.4(12) . . ?
F16 C24 C21 115.5(8) . . ?
F17 C24 C21 111.5(8) . . ?
F18 C24 C21 110.1(7) . . ?
F16B C24 C21 103.5(10) . . ?
C26 C25 C30 115.7(6) . . ?
C26 C25 B1 122.0(5) . . ?
C30 C25 B1 121.9(6) . . ?
C27 C26 C25 122.6(6) . . ?
C27 C26 H26 118.7 . . ?
C25 C26 H26 118.7 . . ?
C26 C27 C28 120.4(6) . . ?
C26 C27 C31 120.2(6) . . ?
C28 C27 C31 119.4(6) . . ?
C29 C28 C27 117.8(6) . . ?
C29 C28 H28 121.1 . . ?
C27 C28 H28 121.1 . . ?
C28 C29 C30 121.2(6) . . ?
C28 C29 C32 119.5(6) . . ?
C30 C29 C32 119.3(6) . . ?
C29 C30 C25 122.2(6) . . ?
C29 C30 H30 118.9 . . ?
C25 C30 H30 118.9 . . ?
F21 C31 F20 106.0(6) . . ?
F21 C31 F19 105.6(6) . . ?
F20 C31 F19 105.2(7) . . ?
F21 C31 C27 113.3(7) . . ?
F20 C31 C27 113.4(6) . . ?
F19 C31 C27 112.7(6) . . ?
F22B C32 F24B 112.7(15) . . ?
F22 C32 F24 105.3(8) . . ?
F22 C32 F23 106.7(9) . . ?
F24 C32 F23 104.7(8) . . ?
F22B C32 F23B 109.8(15) . . ?
F24B C32 F23B 95.6(14) . . ?
F22B C32 C29 116.9(11) . . ?
F22 C32 C29 112.7(7) . . ?
F24B C32 C29 109.1(10) . . ?
F24 C32 C29 112.9(7) . . ?
F23 C32 C29 113.8(7) . . ?
F23B C32 C29 110.8(11) . . ?
C38 C33 C34 115.7(6) . . ?
C38 C33 B1 120.8(5) . . ?
C34 C33 B1 122.7(5) . . ?
C35 C34 C33 121.6(6) . . ?
C35 C34 H34 119.2 . . ?
C33 C34 H34 119.2 . . ?
C36 C35 C34 120.9(6) . . ?
C36 C35 C39 118.5(6) . . ?
C34 C35 C39 120.6(6) . . ?
C37 C36 C35 118.9(6) . . ?
C37 C36 H36 120.6 . . ?
C35 C36 H36 120.6 . . ?
C36 C37 C38 120.9(6) . . ?
C36 C37 C40 119.9(6) . . ?
C38 C37 C40 119.2(6) . . ?
C37 C38 C33 121.9(6) . . ?
C37 C38 H38 119.0 . . ?
C33 C38 H38 119.0 . . ?
F25 C39 F27 111.3(7) . . ?
F25 C39 F26 102.8(7) . . ?
F27 C39 F26 102.7(7) . . ?
F25 C39 C35 115.1(6) . . ?
F27 C39 C35 112.2(7) . . ?
F26 C39 C35 111.5(6) . . ?
F30 C40 F28 108.8(8) . . ?
F29B C40 F30B 105.9(10) . . ?
F30 C40 F29 104.9(8) . . ?
F28 C40 F29 103.4(8) . . ?
F29B C40 F28B 101.8(10) . . ?
F30B C40 F28B 105.6(10) . . ?
F30 C40 C37 113.9(7) . . ?
F28 C40 C37 114.3(7) . . ?
F29B C40 C37 115.0(8) . . ?
F30B C40 C37 115.3(8) . . ?
F29 C40 C37 110.5(7) . . ?
F28B C40 C37 112.0(8) . . ?
C46 C41 C42 116.4(6) . . ?
C46 C41 B1 119.9(5) . . ?
C42 C41 B1 123.2(6) . . ?
C43 C42 C41 121.0(6) . . ?
C43 C42 H42 119.5 . . ?
C41 C42 H42 119.5 . . ?
C44 C43 C42 121.7(6) . . ?
C44 C43 C47 117.6(6) . . ?
C42 C43 C47 120.7(6) . . ?
C45 C44 C43 117.9(6) . . ?
C45 C44 H44 121.1 . . ?
C43 C44 H44 121.1 . . ?
C44 C45 C46 120.6(6) . . ?
C44 C45 C48 121.4(6) . . ?
C46 C45 C48 117.9(6) . . ?
C41 C46 C45 122.3(6) . . ?
C41 C46 H46 118.9 . . ?
C45 C46 H46 118.9 . . ?
F31 C47 F32 105.7(7) . . ?
F31 C47 F33 104.6(6) . . ?
F32 C47 F33 106.1(7) . . ?
F31 C47 C43 113.5(6) . . ?
F32 C47 C43 114.0(6) . . ?
F33 C47 C43 112.1(6) . . ?
F35 C48 F34 107.0(6) . . ?
F35 C48 F36 105.7(6) . . ?
F34 C48 F36 106.2(6) . . ?
F35 C48 C45 112.5(6) . . ?
F34 C48 C45 113.0(6) . . ?
F36 C48 C45 112.0(6) . . ?
C50 C49 C54 115.8(6) . . ?
C50 C49 B1 123.5(6) . . ?
C54 C49 B1 120.4(6) . . ?
C51 C50 C49 122.1(6) . . ?
C51 C50 H50 119.0 . . ?
C49 C50 H50 119.0 . . ?
C52 C51 C50 121.1(6) . . ?
C52 C51 C55 119.0(6) . . ?
C50 C51 C55 119.9(6) . . ?
C51 C52 C53 118.2(6) . . ?
C51 C52 H52 120.9 . . ?
C53 C52 H52 120.9 . . ?
C54 C53 C52 120.5(6) . . ?
C54 C53 C56 119.7(6) . . ?
C52 C53 C56 119.8(6) . . ?
C53 C54 C49 122.2(6) . . ?
C53 C54 H54 118.9 . . ?
C49 C54 H54 118.9 . . ?
F39B C55 F37B 113.8(11) . . ?
F38 C55 F37 107.2(9) . . ?
F38 C55 F39 105.1(8) . . ?
F37 C55 F39 103.8(8) . . ?
F39B C55 F38B 99.8(10) . . ?
F37B C55 F38B 99.5(11) . . ?
F39B C55 C51 118.1(9) . . ?
F38 C55 C51 113.5(7) . . ?
F37B C55 C51 113.5(11) . . ?
F37 C55 C51 114.3(8) . . ?
F39 C55 C51 112.0(7) . . ?
F38B C55 C51 109.3(8) . . ?
F41 C56 F40 109.1(7) . . ?
F41 C56 F42 105.5(8) . . ?
F40 C56 F42 105.2(8) . . ?
F40B C56 F42B 109.1(10) . . ?
F40B C56 F41B 105.6(10) . . ?
F42B C56 F41B 101.5(10) . . ?
F41 C56 C53 112.1(7) . . ?
F40B C56 C53 115.9(8) . . ?
F40 C56 C53 112.4(7) . . ?
F42 C56 C53 112.0(7) . . ?
F42B C56 C53 112.4(8) . . ?
F41B C56 C53 111.2(8) . . ?
C58 C57 C62 120.0(6) . . ?
C58 C57 Te2 124.7(5) . . ?
C62 C57 Te2 115.3(5) . . ?
C57 C58 C59 120.2(6) . . ?
C57 C58 H58 119.9 . . ?
C59 C58 H58 119.9 . . ?
C58 C59 C60 120.8(6) . . ?
C58 C59 C63 121.0(6) . . ?
C60 C59 C63 118.1(6) . . ?
C61 C60 C59 118.9(6) . . ?
C61 C60 H60 120.5 . . ?
C59 C60 H60 120.5 . . ?
C60 C61 C62 121.0(7) . . ?
C60 C61 C64 120.9(7) . . ?
C62 C61 C64 118.2(7) . . ?
C61 C62 C57 119.1(6) . . ?
C61 C62 H62 120.5 . . ?
C57 C62 H62 120.5 . . ?
F44 C63 F43 107.1(7) . . ?
F44 C63 F45 107.8(6) . . ?
F43 C63 F45 105.8(6) . . ?
F44 C63 C59 111.8(6) . . ?
F43 C63 C59 112.2(6) . . ?
F45 C63 C59 111.9(7) . . ?
F47 C64 F48 107.1(8) . . ?
F47 C64 F46 106.9(7) . . ?
F48 C64 F46 106.6(7) . . ?
F47 C64 C61 112.1(7) . . ?
F48 C64 C61 111.4(7) . . ?
F46 C64 C61 112.5(7) . . ?
C66 C65 C70 121.2(6) . . ?
C66 C65 Te2 115.6(5) . . ?
C70 C65 Te2 123.1(5) . . ?
C67 C66 C65 119.3(6) . . ?
C67 C66 H66 120.3 . . ?
C65 C66 H66 120.3 . . ?
C66 C67 C68 120.3(6) . . ?
C66 C67 C72 118.9(7) . . ?
C68 C67 C72 120.8(6) . . ?
C67 C68 C69 119.7(6) . . ?
C67 C68 H68 120.1 . . ?
C69 C68 H68 120.1 . . ?
C70 C69 C68 121.2(7) . . ?
C70 C69 C71 119.6(7) . . ?
C68 C69 C71 119.2(7) . . ?
C69 C70 C65 118.3(6) . . ?
C69 C70 H70 120.9 . . ?
C65 C70 H70 120.9 . . ?
F49 C71 F51 111.3(8) . . ?
F49 C71 F50 106.5(8) . . ?
F51 C71 F50 95.6(8) . . ?
F50B C71 F51B 120.6(12) . . ?
F50B C71 C69 127.7(10) . . ?
F49 C71 C69 117.9(8) . . ?
F51 C71 C69 113.9(7) . . ?
F50 C71 C69 108.9(7) . . ?
F51B C71 C69 106.8(8) . . ?
F50B C71 F49B 98.2(12) . . ?
F51B C71 F49B 86.6(10) . . ?
C69 C71 F49B 105.8(8) . . ?
F53 C72 F54 108.5(9) . . ?
F53 C72 F52 106.5(7) . . ?
F54 C72 F52 107.1(8) . . ?
F53 C72 C67 111.2(7) . . ?
F54 C72 C67 111.4(7) . . ?
F52 C72 C67 112.0(7) . . ?
C78 C73 C74 121.2(6) . . ?
C78 C73 Te2 119.8(5) . . ?
C74 C73 Te2 118.5(5) . . ?
C73 C74 C75 118.5(6) . . ?
C73 C74 H74 120.8 . . ?
C75 C74 H74 120.8 . . ?
C76 C75 C74 121.5(6) . . ?
C76 C75 C79 120.0(6) . . ?
C74 C75 C79 118.4(6) . . ?
C77 C76 C75 118.8(6) . . ?
C77 C76 H76 120.6 . . ?
C75 C76 H76 120.6 . . ?
C76 C77 C78 121.2(6) . . ?
C76 C77 C80 119.3(7) . . ?
C78 C77 C80 119.5(6) . . ?
C73 C78 C77 118.8(6) . . ?
C73 C78 H78 120.6 . . ?
C77 C78 H78 120.6 . . ?
F57 C79 F55 108.6(6) . . ?
F57 C79 F56 106.6(7) . . ?
F55 C79 F56 104.3(6) . . ?
F57 C79 C75 113.0(6) . . ?
F55 C79 C75 112.5(6) . . ?
F56 C79 C75 111.3(6) . . ?
F59 C80 F58 108.8(9) . . ?
F59 C80 F60 104.7(9) . . ?
F58 C80 F60 97.9(7) . . ?
F59 C80 C77 117.0(7) . . ?
F58 C80 C77 114.6(9) . . ?
F60 C80 C77 111.8(8) . . ?
C82 C81 C86 116.3(6) . . ?
C82 C81 B2 120.6(6) . . ?
C86 C81 B2 122.4(5) . . ?
C83 C82 C81 122.1(6) . . ?
C83 C82 H82 119.0 . . ?
C81 C82 H82 119.0 . . ?
C82 C83 C84 120.7(6) . . ?
C82 C83 C87 121.8(6) . . ?
C84 C83 C87 117.4(6) . . ?
C85 C84 C83 118.8(6) . . ?
C85 C84 H84 120.6 . . ?
C83 C84 H84 120.6 . . ?
C84 C85 C86 120.7(6) . . ?
C84 C85 C88 118.2(6) . . ?
C86 C85 C88 121.1(6) . . ?
C85 C86 C81 121.4(6) . . ?
C85 C86 H86 119.3 . . ?
C81 C86 H86 119.3 . . ?
F63 C87 F61 106.1(6) . . ?
F63 C87 F62 105.0(6) . . ?
F61 C87 F62 105.4(6) . . ?
F63 C87 C83 113.1(6) . . ?
F61 C87 C83 113.7(6) . . ?
F62 C87 C83 112.8(6) . . ?
F66 C88 F64 107.3(6) . . ?
F66 C88 F65 107.0(6) . . ?
F64 C88 F65 106.1(6) . . ?
F66 C88 C85 113.6(6) . . ?
F64 C88 C85 111.8(6) . . ?
F65 C88 C85 110.7(6) . . ?
C90 C89 C94 116.4(6) . . ?
C90 C89 B2 121.4(5) . . ?
C94 C89 B2 121.5(5) . . ?
C91 C90 C89 121.9(6) . . ?
C91 C90 H90 119.1 . . ?
C89 C90 H90 119.1 . . ?
C92 C91 C90 120.8(6) . . ?
C92 C91 C95 118.3(6) . . ?
C90 C91 C95 120.9(6) . . ?
C91 C92 C93 118.2(6) . . ?
C91 C92 H92 120.9 . . ?
C93 C92 H92 120.9 . . ?
C94 C93 C92 121.0(6) . . ?
C94 C93 C96 119.0(6) . . ?
C92 C93 C96 119.9(6) . . ?
C93 C94 C89 121.6(6) . . ?
C93 C94 H94 119.2 . . ?
C89 C94 H94 119.2 . . ?
F69 C95 F68 107.5(6) . . ?
F69 C95 F67 106.3(6) . . ?
F68 C95 F67 105.5(6) . . ?
F69 C95 C91 111.9(6) . . ?
F68 C95 C91 113.4(6) . . ?
F67 C95 C91 111.8(6) . . ?
F72B C96 F71B 111.8(19) . . ?
F70 C96 F72 106.4(8) . . ?
F70 C96 F71 105.1(8) . . ?
F72 C96 F71 103.7(8) . . ?
F72B C96 F70B 99.0(19) . . ?
F71B C96 F70B 96.6(16) . . ?
F72B C96 C93 117.5(13) . . ?
F71B C96 C93 119.1(13) . . ?
F70 C96 C93 115.3(7) . . ?
F72 C96 C93 112.5(7) . . ?
F71 C96 C93 112.8(6) . . ?
F70B C96 C93 108.4(11) . . ?
C102 C97 C98 115.4(5) . . ?
C102 C97 B2 122.6(5) . . ?
C98 C97 B2 121.7(5) . . ?
C99 C98 C97 121.9(6) . . ?
C99 C98 H98 119.1 . . ?
C97 C98 H98 119.1 . . ?
C98 C99 C100 121.1(6) . . ?
C98 C99 C103 121.3(6) . . ?
C100 C99 C103 117.5(6) . . ?
C101 C100 C99 117.8(6) . . ?
C101 C100 H100 121.1 . . ?
C99 C100 H100 121.1 . . ?
C102 C101 C100 120.3(6) . . ?
C102 C101 C104 120.4(6) . . ?
C100 C101 C104 119.3(6) . . ?
C101 C102 C97 123.5(6) . . ?
C101 C102 H102 118.3 . . ?
C97 C102 H102 118.3 . . ?
F74 C103 F73 106.0(6) . . ?
F74 C103 F75 105.7(6) . . ?
F73 C103 F75 105.5(6) . . ?
F74 C103 C99 113.0(6) . . ?
F73 C103 C99 112.8(6) . . ?
F75 C103 C99 113.2(6) . . ?
F79 C104 F77 107.1(6) . . ?
F79 C104 F78 105.4(6) . . ?
F77 C104 F78 105.1(6) . . ?
F79 C104 C101 113.0(6) . . ?
F77 C104 C101 113.7(6) . . ?
F78 C104 C101 112.0(5) . . ?
C110 C105 C106 116.2(6) . . ?
C110 C105 B2 123.5(5) . . ?
C106 C105 B2 119.5(5) . . ?
C107 C106 C105 122.4(6) . . ?
C107 C106 H106 118.8 . . ?
C105 C106 H106 118.8 . . ?
C106 C107 C108 120.3(6) . . ?
C106 C107 C111 119.3(6) . . ?
C108 C107 C111 120.4(6) . . ?
C107 C108 C109 118.7(6) . . ?
C107 C108 H108 120.6 . . ?
C109 C108 H108 120.6 . . ?
C110 C109 C108 120.1(6) . . ?
C110 C109 C112 122.8(6) . . ?
C108 C109 C112 117.1(6) . . ?
C109 C110 C105 122.2(6) . . ?
C109 C110 H110 118.9 . . ?
C105 C110 H110 118.9 . . ?
F81 C111 F82 109.4(7) . . ?
F81 C111 F80 101.6(10) . . ?
F82 C111 F80 102.3(7) . . ?
F81 C111 C107 116.6(6) . . ?
F82 C111 C107 113.6(9) . . ?
F80 C111 C107 111.8(7) . . ?
F85 C112 F83 107.2(6) . . ?
F85 C112 F84 106.2(5) . . ?
F83 C112 F84 105.1(6) . . ?
F85 C112 C109 114.0(6) . . ?
F83 C112 C109 111.9(6) . . ?
F84 C112 C109 111.9(6) . . ?
O1 C113 C114 107.0(6) . . ?
O1 C113 H11A 110.3 . . ?
C114 C113 H11A 110.3 . . ?
O1 C113 H11B 110.3 . . ?
C114 C113 H11B 110.3 . . ?
H11A C113 H11B 108.6 . . ?
C113 C114 C115 101.5(6) . . ?
C113 C114 H11C 111.5 . . ?
C115 C114 H11C 111.5 . . ?
C113 C114 H11D 111.5 . . ?
C115 C114 H11D 111.5 . . ?
H11C C114 H11D 109.3 . . ?
C116 C115 C114 103.3(6) . . ?
C116 C115 H11E 111.1 . . ?
C114 C115 H11E 111.1 . . ?
C116 C115 H11F 111.1 . . ?
C114 C115 H11F 111.1 . . ?
H11E C115 H11F 109.1 . . ?
O1 C116 C115 106.2(6) . . ?
O1 C116 H11G 110.5 . . ?
C115 C116 H11G 110.5 . . ?
O1 C116 H11H 110.5 . . ?
C115 C116 H11H 110.5 . . ?
H11G C116 H11H 108.7 . . ?
O2 C117 C118 107.1(6) . . ?
O2 C117 H11I 110.3 . . ?
C118 C117 H11I 110.3 . . ?
O2 C117 H11J 110.3 . . ?
C118 C117 H11J 110.3 . . ?
H11I C117 H11J 108.6 . . ?
C119 C118 C117 105.1(7) . . ?
C119 C118 H11K 110.7 . . ?
C117 C118 H11K 110.7 . . ?
C119 C118 H11L 110.7 . . ?
C117 C118 H11L 110.7 . . ?
H11K C118 H11L 108.8 . . ?
C118 C119 C120 103.8(7) . . ?
C118 C119 H11M 111.0 . . ?
C120 C119 H11M 111.0 . . ?
C118 C119 H11N 111.0 . . ?
C120 C119 H11N 111.0 . . ?
H11M C119 H11N 109.0 . . ?
O2 C120 C119 104.9(6) . . ?
O2 C120 H12A 110.8 . . ?
C119 C120 H12A 110.8 . . ?
O2 C120 H12B 110.8 . . ?
C119 C120 H12B 110.8 . . ?
H12A C120 H12B 108.9 . . ?
O3 C121 C122 109.6(7) . . ?
O3 C121 H12C 109.8 . . ?
C122 C121 H12C 109.8 . . ?
O3 C121 H12D 109.8 . . ?
C122 C121 H12D 109.8 . . ?
H12C C121 H12D 108.2 . . ?
C123 C122 C121 106.0(8) . . ?
C123 C122 H12E 110.5 . . ?
C121 C122 H12E 110.5 . . ?
C123 C122 H12F 110.5 . . ?
C121 C122 H12F 110.5 . . ?
H12E C122 H12F 108.7 . . ?
C122 C123 C124 105.8(7) . . ?
C122 C123 H12G 110.6 . . ?
C124 C123 H12G 110.6 . . ?
C122 C123 H12H 110.6 . . ?
C124 C123 H12H 110.6 . . ?
H12G C123 H12H 108.7 . . ?
O3 C124 C123 108.9(7) . . ?
O3 C124 H12I 109.9 . . ?
C123 C124 H12I 109.9 . . ?
O3 C124 H12J 109.9 . . ?
C123 C124 H12J 109.9 . . ?
H12I C124 H12J 108.3 . . ?
O4 C125 C126 104.3(6) . . ?
O4 C125 H12K 110.9 . . ?
C126 C125 H12K 110.9 . . ?
O4 C125 H12L 110.9 . . ?
C126 C125 H12L 110.9 . . ?
H12K C125 H12L 108.9 . . ?
C127 C126 C125 102.9(6) . . ?
C127 C126 H12M 111.2 . . ?
C125 C126 H12M 111.2 . . ?
C127 C126 H12N 111.2 . . ?
C125 C126 H12N 111.2 . . ?
H12M C126 H12N 109.1 . . ?
C128 C127 C126 105.3(6) . . ?
C128 C127 H12O 110.7 . . ?
C126 C127 H12O 110.7 . . ?
C128 C127 H12P 110.7 . . ?
C126 C127 H12P 110.7 . . ?
H12O C127 H12P 108.8 . . ?
O4 C128 C127 104.5(6) . . ?
O4 C128 H12Q 110.9 . . ?
C127 C128 H12Q 110.9 . . ?
O4 C128 H12R 110.9 . . ?
C127 C128 H12R 110.9 . . ?
H12Q C128 H12R 108.9 . . ?
O5 C129 C130 105.5(7) . . ?
O5 C129 H12S 110.6 . . ?
C130 C129 H12S 110.6 . . ?
O5 C129 H12T 110.6 . . ?
C130 C129 H12T 110.6 . . ?
H12S C129 H12T 108.8 . . ?
C129 C130 C131 105.7(7) . . ?
C129 C130 H13A 110.6 . . ?
C131 C130 H13A 110.6 . . ?
C129 C130 H13B 110.6 . . ?
C131 C130 H13B 110.6 . . ?
H13A C130 H13B 108.7 . . ?
C132 C131 C130 103.6(8) . . ?
C132 C131 H13C 111.0 . . ?
C130 C131 H13C 111.0 . . ?
C132 C131 H13D 111.0 . . ?
C130 C131 H13D 111.0 . . ?
H13C C131 H13D 109.0 . . ?
O5 C132 C131 104.6(7) . . ?
O5 C132 H13E 110.8 . . ?
C131 C132 H13E 110.8 . . ?
O5 C132 H13F 110.8 . . ?
C131 C132 H13F 110.8 . . ?
H13E C132 H13F 108.9 . . ?
O6 C133 C134 104.9(6) . . ?
O6 C133 H13G 110.8 . . ?
C134 C133 H13G 110.8 . . ?
O6 C133 H13H 110.8 . . ?
C134 C133 H13H 110.8 . . ?
H13G C133 H13H 108.8 . . ?
C133 C134 C135 102.7(6) . . ?
C133 C134 H13I 111.2 . . ?
C135 C134 H13I 111.2 . . ?
C133 C134 H13J 111.2 . . ?
C135 C134 H13J 111.2 . . ?
H13I C134 H13J 109.1 . . ?
C136 C135 C134 102.7(7) . . ?
C136 C135 H13K 111.2 . . ?
C134 C135 H13K 111.2 . . ?
C136 C135 H13L 111.2 . . ?
C134 C135 H13L 111.2 . . ?
H13K C135 H13L 109.1 . . ?
O6 C136 C135 107.7(8) . . ?
O6 C136 H13M 110.2 . . ?
C135 C136 H13M 110.2 . . ?
O6 C136 H13N 110.2 . . ?
C135 C136 H13N 110.2 . . ?
H13M C136 H13N 108.5 . . ?
O7 C137 C138 107.9(10) . . ?
O7 C137 H13O 110.1 . . ?
C138 C137 H13O 110.1 . . ?
O7 C137 H13P 110.1 . . ?
C138 C137 H13P 110.1 . . ?
H13O C137 H13P 108.4 . . ?
C137 C138 C139 106.6(10) . . ?
C137 C138 H13Q 110.4 . . ?
C139 C138 H13Q 110.4 . . ?
C137 C138 H13R 110.4 . . ?
C139 C138 H13R 110.4 . . ?
H13Q C138 H13R 108.6 . . ?
C140 C139 C138 103.2(11) . . ?
C138 C139 C240 103.9(11) . . ?
C140 C139 H13S 111.1 . . ?
C138 C139 H13S 111.1 . . ?
C140 C139 H13T 111.1 . . ?
C138 C139 H13T 111.1 . . ?
H13S C139 H13T 109.1 . . ?
C139 C140 O7 107.8(12) . . ?
C139 C140 H14A 110.1 . . ?
O7 C140 H14A 110.1 . . ?
C139 C140 H14B 110.1 . . ?
O7 C140 H14B 110.1 . . ?
H14A C140 H14B 108.5 . . ?
O7 C240 C139 103.8(16) . . ?
O7 C240 H24A 111.0 . . ?
C139 C240 H24A 111.0 . . ?
O7 C240 H24B 111.0 . . ?
C139 C240 H24B 111.0 . . ?
H24A C240 H24B 109.0 . . ?
O8 C141 C142 107.9(9) . . ?
O8 C141 H14C 110.1 . . ?
C142 C141 H14C 110.1 . . ?
O8 C141 H14D 110.1 . . ?
C142 C141 H14D 110.1 . . ?
H14C C141 H14D 108.4 . . ?
C141 C142 C143 100.5(10) . . ?
C141 C142 H14E 111.7 . . ?
C143 C142 H14E 111.7 . . ?
C141 C142 H14F 111.7 . . ?
C143 C142 H14F 111.7 . . ?
H14E C142 H14F 109.4 . . ?
C142 C143 C244 99(2) . . ?
C142 C143 C144 105.5(9) . . ?
C142 C143 H14G 110.6 . . ?
C144 C143 H14G 110.6 . . ?
C142 C143 H14H 110.6 . . ?
C144 C143 H14H 110.6 . . ?
H14G C143 H14H 108.8 . . ?
O8 C144 C143 101.4(10) . . ?
O8 C144 H14I 111.5 . . ?
C143 C144 H14I 111.5 . . ?
O8 C144 H14J 111.5 . . ?
C143 C144 H14J 111.5 . . ?
H14I C144 H14J 109.3 . . ?
O8 C244 C143 101(4) . . ?
O8 C244 H24C 111.7 . . ?
C143 C244 H24C 111.7 . . ?
O8 C244 H24D 111.7 . . ?
C143 C244 H24D 111.7 . . ?
H24C C244 H24D 109.4 . . ?
C113 O1 C116 108.3(5) . . ?
C120 O2 C117 109.0(5) . . ?
C124 O3 C121 108.0(6) . . ?
C125 O4 C128 104.4(6) . . ?
C132 O5 C129 105.3(6) . . ?
C133 O6 C136 108.8(6) . . ?
C240 O7 C137 103.9(11) . . ?
C137 O7 C140 104.8(9) . . ?
C141 O8 C144 102.8(8) . . ?
C141 O8 C244 108.2(17) . . ?
C25 B1 C33 102.9(5) . . ?
C25 B1 C41 111.9(5) . . ?
C33 B1 C41 114.4(5) . . ?
C25 B1 C49 112.4(5) . . ?
C33 B1 C49 111.8(5) . . ?
C41 B1 C49 103.8(5) . . ?
C89 B2 C81 114.0(5) . . ?
C89 B2 C97 113.9(5) . . ?
C81 B2 C97 102.3(5) . . ?
C89 B2 C105 101.9(5) . . ?
C81 B2 C105 114.2(5) . . ?
C97 B2 C105 110.9(5) . . ?
C1 Te1 C9 95.1(2) . . ?
C1 Te1 C17 98.9(2) . . ?
C9 Te1 C17 93.1(2) . . ?
C57 Te2 C73 95.9(2) . . ?
C57 Te2 C65 95.7(2) . . ?
C73 Te2 C65 96.6(2) . . ?

loop_
_geom_bond_atom_site_label_1
_geom_bond_atom_site_label_2
_geom_bond_distance
_geom_bond_site_symmetry_2
_geom_bond_publ_flag
C1 C2 1.379(9) . ?
C1 C6 1.398(8) . ?
C1 Te1 2.113(6) . ?
C2 C3 1.391(9) . ?
C2 H2 0.9500 . ?
C3 C4 1.388(9) . ?
C3 C7 1.489(9) . ?
C4 C5 1.384(9) . ?
C4 H4 0.9500 . ?
C5 C6 1.386(9) . ?
C5 C8 1.506(9) . ?
C6 H6 0.9500 . ?
C7 F3 1.329(8) . ?
C7 F1 1.331(8) . ?
C7 F2 1.341(8) . ?
C8 F5 1.325(8) . ?
C8 F6 1.329(8) . ?
C8 F4 1.330(8) . ?
C9 C10 1.386(9) . ?
C9 C14 1.397(9) . ?
C9 Te1 2.119(6) . ?
C10 C11 1.383(9) . ?
C10 H10 0.9500 . ?
C11 C12 1.377(10) . ?
C11 C15 1.485(10) . ?
C12 C13 1.385(10) . ?
C12 H12 0.9500 . ?
C13 C14 1.390(9) . ?
C13 C16 1.494(10) . ?
C14 H14 0.9500 . ?
C15 F8 1.313(9) . ?
C15 F9 1.318(9) . ?
C15 F7 1.338(9) . ?
C16 F11 1.328(10) . ?
C16 F12 1.337(9) . ?
C16 F10 1.343(9) . ?
C17 C22 1.374(9) . ?
C17 C18 1.384(9) . ?
C17 Te1 2.131(6) . ?
C18 C19 1.393(9) . ?
C18 H18 0.9500 . ?
C19 C20 1.396(10) . ?
C19 C23 1.478(10) . ?
C20 C21 1.377(10) . ?
C20 H20 0.9500 . ?
C21 C22 1.393(9) . ?
C21 C24 1.512(11) . ?
C22 H22 0.9500 . ?
C23 F15 1.297(12) . ?
C23 F14B 1.31(2) . ?
C23 F14 1.322(12) . ?
C23 F15B 1.351(15) . ?
C23 F13 1.368(12) . ?
C23 F13B 1.38(2) . ?
C24 F17B 1.23(2) . ?
C24 F16 1.292(14) . ?
C24 F17 1.338(14) . ?
C24 F18 1.354(10) . ?
C24 F16B 1.47(2) . ?
C25 C26 1.394(9) . ?
C25 C30 1.402(9) . ?
C25 B1 1.625(9) . ?
C26 C27 1.393(9) . ?
C26 H26 0.9500 . ?
C27 C28 1.395(9) . ?
C27 C31 1.487(9) . ?
C28 C29 1.383(9) . ?
C28 H28 0.9500 . ?
C29 C30 1.388(9) . ?
C29 C32 1.492(10) . ?
C30 H30 0.9500 . ?
C31 F21 1.326(9) . ?
C31 F20 1.330(9) . ?
C31 F19 1.346(9) . ?
C32 F22B 1.25(3) . ?
C32 F22 1.306(11) . ?
C32 F24B 1.33(2) . ?
C32 F24 1.347(11) . ?
C32 F23 1.348(11) . ?
C32 F23B 1.35(2) . ?
C33 C38 1.406(8) . ?
C33 C34 1.407(9) . ?
C33 B1 1.640(9) . ?
C34 C35 1.395(9) . ?
C34 H34 0.9500 . ?
C35 C36 1.375(9) . ?
C35 C39 1.504(10) . ?
C36 C37 1.374(9) . ?
C36 H36 0.9500 . ?
C37 C38 1.389(9) . ?
C37 C40 1.486(9) . ?
C38 H38 0.9500 . ?
C39 F25 1.284(9) . ?
C39 F27 1.292(10) . ?
C39 F26 1.354(9) . ?
C40 F30 1.310(13) . ?
C40 F28 1.319(12) . ?
C40 F29B 1.330(17) . ?
C40 F30B 1.356(18) . ?
C40 F29 1.371(13) . ?
C40 F28B 1.371(17) . ?
C41 C46 1.392(9) . ?
C41 C42 1.406(9) . ?
C41 B1 1.645(9) . ?
C42 C43 1.390(8) . ?
C42 H42 0.9500 . ?
C43 C44 1.385(9) . ?
C43 C47 1.492(9) . ?
C44 C45 1.383(9) . ?
C44 H44 0.9500 . ?
C45 C46 1.395(8) . ?
C45 C48 1.493(10) . ?
C46 H46 0.9500 . ?
C47 F31 1.322(8) . ?
C47 F32 1.324(9) . ?
C47 F33 1.340(9) . ?
C48 F35 1.334(9) . ?
C48 F34 1.337(8) . ?
C48 F36 1.345(9) . ?
C49 C50 1.394(9) . ?
C49 C54 1.402(9) . ?
C49 B1 1.646(9) . ?
C50 C51 1.390(9) . ?
C50 H50 0.9500 . ?
C51 C52 1.374(10) . ?
C51 C55 1.485(10) . ?
C52 C53 1.390(9) . ?
C52 H52 0.9500 . ?
C53 C54 1.386(9) . ?
C53 C56 1.493(10) . ?
C54 H54 0.9500 . ?
C55 F39B 1.276(16) . ?
C55 F38 1.301(12) . ?
C55 F37B 1.33(2) . ?
C55 F37 1.346(17) . ?
C55 F39 1.379(12) . ?
C55 F38B 1.471(18) . ?
C56 F41 1.305(12) . ?
C56 F40B 1.326(16) . ?
C56 F40 1.333(11) . ?
C56 F42 1.340(13) . ?
C56 F42B 1.356(19) . ?
C56 F41B 1.398(17) . ?
C57 C58 1.369(9) . ?
C57 C62 1.407(9) . ?
C57 Te2 2.115(6) . ?
C58 C59 1.374(9) . ?
C58 H58 0.9500 . ?
C59 C60 1.393(10) . ?
C59 C63 1.500(10) . ?
C60 C61 1.378(10) . ?
C60 H60 0.9500 . ?
C61 C62 1.384(9) . ?
C61 C64 1.503(11) . ?
C62 H62 0.9500 . ?
C63 F44 1.319(9) . ?
C63 F43 1.330(9) . ?
C63 F45 1.332(8) . ?
C64 F47 1.328(10) . ?
C64 F48 1.333(10) . ?
C64 F46 1.338(9) . ?
C65 C66 1.384(9) . ?
C65 C70 1.389(9) . ?
C65 Te2 2.132(6) . ?
C66 C67 1.379(9) . ?
C66 H66 0.9500 . ?
C67 C68 1.379(10) . ?
C67 C72 1.506(10) . ?
C68 C69 1.381(10) . ?
C68 H68 0.9500 . ?
C69 C70 1.380(9) . ?
C69 C71 1.478(11) . ?
C70 H70 0.9500 . ?
C71 F50B 1.205(14) . ?
C71 F49 1.254(8) . ?
C71 F51 1.375(11) . ?
C71 F50 1.409(11) . ?
C71 F51B 1.475(17) . ?
C71 F49B 1.494(14) . ?
C72 F53 1.299(10) . ?
C72 F54 1.314(10) . ?
C72 F52 1.318(10) . ?
C73 C78 1.378(9) . ?
C73 C74 1.385(8) . ?
C73 Te2 2.126(6) . ?
C74 C75 1.387(9) . ?
C74 H74 0.9500 . ?
C75 C76 1.378(9) . ?
C75 C79 1.511(9) . ?
C76 C77 1.378(9) . ?
C76 H76 0.9500 . ?
C77 C78 1.391(9) . ?
C77 C80 1.456(10) . ?
C78 H78 0.9500 . ?
C79 F57 1.306(9) . ?
C79 F55 1.319(8) . ?
C79 F56 1.341(10) . ?
C80 F59 1.286(10) . ?
C80 F58 1.294(13) . ?
C80 F60 1.359(13) . ?
C81 C82 1.403(9) . ?
C81 C86 1.407(9) . ?
C81 B2 1.631(9) . ?
C82 C83 1.382(9) . ?
C82 H82 0.9500 . ?
C83 C84 1.387(10) . ?
C83 C87 1.482(9) . ?
C84 C85 1.379(9) . ?
C84 H84 0.9500 . ?
C85 C86 1.400(9) . ?
C85 C88 1.506(10) . ?
C86 H86 0.9500 . ?
C87 F63 1.336(8) . ?
C87 F61 1.337(9) . ?
C87 F62 1.347(8) . ?
C88 F66 1.323(8) . ?
C88 F64 1.340(8) . ?
C88 F65 1.348(8) . ?
C89 C90 1.400(9) . ?
C89 C94 1.406(8) . ?
C89 B2 1.629(9) . ?
C90 C91 1.394(9) . ?
C90 H90 0.9500 . ?
C91 C92 1.387(9) . ?
C91 C95 1.491(9) . ?
C92 C93 1.391(9) . ?
C92 H92 0.9500 . ?
C93 C94 1.389(9) . ?
C93 C96 1.478(9) . ?
C94 H94 0.9500 . ?
C95 F69 1.332(8) . ?
C95 F68 1.333(8) . ?
C95 F67 1.350(8) . ?
C96 F72B 1.23(3) . ?
C96 F71B 1.25(3) . ?
C96 F70 1.329(10) . ?
C96 F72 1.337(11) . ?
C96 F71 1.343(10) . ?
C96 F70B 1.40(3) . ?
C97 C102 1.400(8) . ?
C97 C98 1.406(8) . ?
C97 B2 1.645(9) . ?
C98 C99 1.391(8) . ?
C98 H98 0.9500 . ?
C99 C100 1.399(9) . ?
C99 C103 1.493(9) . ?
C100 C101 1.392(9) . ?
C100 H100 0.9500 . ?
C101 C102 1.382(8) . ?
C101 C104 1.486(9) . ?
C102 H102 0.9500 . ?
C103 F74 1.327(8) . ?
C103 F73 1.330(8) . ?
C103 F75 1.332(8) . ?
C104 F79 1.309(8) . ?
C104 F77 1.326(8) . ?
C104 F78 1.336(8) . ?
C105 C110 1.393(8) . ?
C105 C106 1.401(9) . ?
C105 B2 1.649(9) . ?
C106 C107 1.382(9) . ?
C106 H106 0.9500 . ?
C107 C108 1.386(10) . ?
C107 C111 1.464(11) . ?
C108 C109 1.397(9) . ?
C108 H108 0.9500 . ?
C109 C110 1.388(9) . ?
C109 C112 1.490(9) . ?
C110 H110 0.9500 . ?
C111 F81 1.301(10) . ?
C111 F82 1.322(12) . ?
C111 F80 1.364(13) . ?
C112 F85 1.331(8) . ?
C112 F83 1.339(8) . ?
C112 F84 1.352(8) . ?
C113 O1 1.440(9) . ?
C113 C114 1.500(10) . ?
C113 H11A 0.9900 . ?
C113 H11B 0.9900 . ?
C114 C115 1.507(11) . ?
C114 H11C 0.9900 . ?
C114 H11D 0.9900 . ?
C115 C116 1.505(10) . ?
C115 H11E 0.9900 . ?
C115 H11F 0.9900 . ?
C116 O1 1.447(9) . ?
C116 H11G 0.9900 . ?
C116 H11H 0.9900 . ?
C117 O2 1.449(8) . ?
C117 C118 1.495(12) . ?
C117 H11I 0.9900 . ?
C117 H11J 0.9900 . ?
C118 C119 1.486(13) . ?
C118 H11K 0.9900 . ?
C118 H11L 0.9900 . ?
C119 C120 1.510(11) . ?
C119 H11M 0.9900 . ?
C119 H11N 0.9900 . ?
C120 O2 1.434(9) . ?
C120 H12A 0.9900 . ?
C120 H12B 0.9900 . ?
C121 O3 1.417(10) . ?
C121 C122 1.449(11) . ?
C121 H12C 0.9900 . ?
C121 H12D 0.9900 . ?
C122 C123 1.449(11) . ?
C122 H12E 0.9900 . ?
C122 H12F 0.9900 . ?
C123 C124 1.478(11) . ?
C123 H12G 0.9900 . ?
C123 H12H 0.9900 . ?
C124 O3 1.380(9) . ?
C124 H12I 0.9900 . ?
C124 H12J 0.9900 . ?
C125 O4 1.432(9) . ?
C125 C126 1.530(10) . ?
C125 H12K 0.9900 . ?
C125 H12L 0.9900 . ?
C126 C127 1.528(12) . ?
C126 H12M 0.9900 . ?
C126 H12N 0.9900 . ?
C127 C128 1.515(10) . ?
C127 H12O 0.9900 . ?
C127 H12P 0.9900 . ?
C128 O4 1.443(9) . ?
C128 H12Q 0.9900 . ?
C128 H12R 0.9900 . ?
C129 O5 1.456(9) . ?
C129 C130 1.504(12) . ?
C129 H12S 0.9900 . ?
C129 H12T 0.9900 . ?
C130 C131 1.512(14) . ?
C130 H13A 0.9900 . ?
C130 H13B 0.9900 . ?
C131 C132 1.499(11) . ?
C131 H13C 0.9900 . ?
C131 H13D 0.9900 . ?
C132 O5 1.432(9) . ?
C132 H13E 0.9900 . ?
C132 H13F 0.9900 . ?
C133 O6 1.436(9) . ?
C133 C134 1.505(10) . ?
C133 H13G 0.9900 . ?
C133 H13H 0.9900 . ?
C134 C135 1.516(11) . ?
C134 H13I 0.9900 . ?
C134 H13J 0.9900 . ?
C135 C136 1.459(13) . ?
C135 H13K 0.9900 . ?
C135 H13L 0.9900 . ?
C136 O6 1.447(10) . ?
C136 H13M 0.9900 . ?
C136 H13N 0.9900 . ?
C137 O7 1.430(12) . ?
C137 C138 1.437(15) . ?
C137 H13O 0.9900 . ?
C137 H13P 0.9900 . ?
C138 C139 1.438(16) . ?
C138 H13Q 0.9900 . ?
C138 H13R 0.9900 . ?
C139 C140 1.42(2) . ?
C139 C240 1.53(2) . ?
C139 H13S 0.9900 . ?
C139 H13T 0.9900 . ?
C140 O7 1.430(16) . ?
C140 H14A 0.9900 . ?
C140 H14B 0.9900 . ?
C240 O7 1.40(2) . ?
C240 H24A 0.9900 . ?
C240 H24B 0.9900 . ?
C141 O8 1.409(11) . ?
C141 C142 1.491(14) . ?
C141 H14C 0.9900 . ?
C141 H14D 0.9900 . ?
C142 C143 1.529(18) . ?
C142 H14E 0.9900 . ?
C142 H14F 0.9900 . ?
C143 C244 1.535(10) . ?
C143 C144 1.556(9) . ?
C143 H14G 0.9900 . ?
C143 H14H 0.9900 . ?
C144 O8 1.432(15) . ?
C144 H14I 0.9900 . ?
C144 H14J 0.9900 . ?
C244 O8 1.47(8) . ?
C244 H24C 0.9900 . ?
C244 H24D 0.9900 . ?

loop_
_geom_torsion_atom_site_label_1
_geom_torsion_atom_site_label_2
_geom_torsion_atom_site_label_3
_geom_torsion_atom_site_label_4
_geom_torsion
_geom_torsion_site_symmetry_1
_geom_torsion_site_symmetry_2
_geom_torsion_site_symmetry_3
_geom_torsion_site_symmetry_4
_geom_torsion_publ_flag
C6 C1 C2 C3 0.4(9) . . . . ?
Te1 C1 C2 C3 -173.1(5) . . . . ?
C1 C2 C3 C4 -0.2(10) . . . . ?
C1 C2 C3 C7 177.3(6) . . . . ?
C2 C3 C4 C5 0.3(10) . . . . ?
C7 C3 C4 C5 -177.2(6) . . . . ?
C3 C4 C5 C6 -0.4(10) . . . . ?
C3 C4 C5 C8 178.7(6) . . . . ?
C4 C5 C6 C1 0.5(9) . . . . ?
C8 C5 C6 C1 -178.6(6) . . . . ?
C2 C1 C6 C5 -0.5(9) . . . . ?
Te1 C1 C6 C5 173.2(5) . . . . ?
C4 C3 C7 F3 -11.7(9) . . . . ?
C2 C3 C7 F3 170.7(6) . . . . ?
C4 C3 C7 F1 -134.1(7) . . . . ?
C2 C3 C7 F1 48.3(9) . . . . ?
C4 C3 C7 F2 108.4(7) . . . . ?
C2 C3 C7 F2 -69.1(8) . . . . ?
C4 C5 C8 F5 105.2(7) . . . . ?
C6 C5 C8 F5 -75.7(8) . . . . ?
C4 C5 C8 F6 -135.2(7) . . . . ?
C6 C5 C8 F6 43.9(8) . . . . ?
C4 C5 C8 F4 -14.9(9) . . . . ?
C6 C5 C8 F4 164.2(6) . . . . ?
C14 C9 C10 C11 -1.3(9) . . . . ?
Te1 C9 C10 C11 172.9(5) . . . . ?
C9 C10 C11 C12 2.4(9) . . . . ?
C9 C10 C11 C15 -178.0(6) . . . . ?
C10 C11 C12 C13 -0.4(10) . . . . ?
C15 C11 C12 C13 -180.0(6) . . . . ?
C11 C12 C13 C14 -2.8(10) . . . . ?
C11 C12 C13 C16 179.8(7) . . . . ?
C12 C13 C14 C9 3.8(10) . . . . ?
C16 C13 C14 C9 -178.8(6) . . . . ?
C10 C9 C14 C13 -1.7(9) . . . . ?
Te1 C9 C14 C13 -176.3(5) . . . . ?
C12 C11 C15 F8 103.6(8) . . . . ?
C10 C11 C15 F8 -76.0(9) . . . . ?
C12 C11 C15 F9 -18.2(9) . . . . ?
C10 C11 C15 F9 162.2(6) . . . . ?
C12 C11 C15 F7 -138.2(7) . . . . ?
C10 C11 C15 F7 42.2(9) . . . . ?
C12 C13 C16 F11 97.5(8) . . . . ?
C14 C13 C16 F11 -79.9(9) . . . . ?
C12 C13 C16 F12 -142.4(7) . . . . ?
C14 C13 C16 F12 40.2(10) . . . . ?
C12 C13 C16 F10 -23.5(10) . . . . ?
C14 C13 C16 F10 159.1(7) . . . . ?
C22 C17 C18 C19 0.5(10) . . . . ?
Te1 C17 C18 C19 173.0(5) . . . . ?
C17 C18 C19 C20 -0.5(10) . . . . ?
C17 C18 C19 C23 -178.7(6) . . . . ?
C18 C19 C20 C21 0.1(10) . . . . ?
C23 C19 C20 C21 178.3(7) . . . . ?
C19 C20 C21 C22 0.4(11) . . . . ?
C19 C20 C21 C24 -179.2(8) . . . . ?
C18 C17 C22 C21 0.0(10) . . . . ?
Te1 C17 C22 C21 -171.7(5) . . . . ?
C20 C21 C22 C17 -0.4(11) . . . . ?
C24 C21 C22 C17 179.1(7) . . . . ?
C18 C19 C23 F15 -48.7(11) . . . . ?
C20 C19 C23 F15 133.1(8) . . . . ?
C18 C19 C23 F14B 151.7(11) . . . . ?
C20 C19 C23 F14B -26.5(14) . . . . ?
C18 C19 C23 F14 -176.1(7) . . . . ?
C20 C19 C23 F14 5.7(11) . . . . ?
C18 C19 C23 F15B -83.1(12) . . . . ?
C20 C19 C23 F15B 98.7(11) . . . . ?
C18 C19 C23 F13 67.5(9) . . . . ?
C20 C19 C23 F13 -110.7(8) . . . . ?
C18 C19 C23 F13B 28.7(13) . . . . ?
C20 C19 C23 F13B -149.6(11) . . . . ?
C20 C21 C24 F17B -71.3(14) . . . . ?
C22 C21 C24 F17B 109.2(13) . . . . ?
C20 C21 C24 F16 19.7(13) . . . . ?
C22 C21 C24 F16 -159.8(9) . . . . ?
C20 C21 C24 F17 -108.7(9) . . . . ?
C22 C21 C24 F17 71.7(11) . . . . ?
C20 C21 C24 F18 140.4(8) . . . . ?
C22 C21 C24 F18 -39.2(11) . . . . ?
C20 C21 C24 F16B 43.5(13) . . . . ?
C22 C21 C24 F16B -136.0(11) . . . . ?
C30 C25 C26 C27 -1.6(10) . . . . ?
B1 C25 C26 C27 -174.8(6) . . . . ?
C25 C26 C27 C28 0.5(10) . . . . ?
C25 C26 C27 C31 178.5(7) . . . . ?
C26 C27 C28 C29 1.4(10) . . . . ?
C31 C27 C28 C29 -176.6(7) . . . . ?
C27 C28 C29 C30 -2.1(11) . . . . ?
C27 C28 C29 C32 177.9(7) . . . . ?
C28 C29 C30 C25 1.0(11) . . . . ?
C32 C29 C30 C25 -179.0(7) . . . . ?
C26 C25 C30 C29 0.9(10) . . . . ?
B1 C25 C30 C29 174.1(6) . . . . ?
C26 C27 C31 F21 -92.7(8) . . . . ?
C28 C27 C31 F21 85.3(9) . . . . ?
C26 C27 C31 F20 146.5(7) . . . . ?
C28 C27 C31 F20 -35.5(10) . . . . ?
C26 C27 C31 F19 27.1(10) . . . . ?
C28 C27 C31 F19 -154.8(7) . . . . ?
C28 C29 C32 F22B 174.4(15) . . . . ?
C30 C29 C32 F22B -5.7(17) . . . . ?
C28 C29 C32 F22 101.2(10) . . . . ?
C30 C29 C32 F22 -78.8(11) . . . . ?
C28 C29 C32 F24B -56.3(14) . . . . ?
C30 C29 C32 F24B 123.6(12) . . . . ?
C28 C29 C32 F24 -139.6(8) . . . . ?
C30 C29 C32 F24 40.4(11) . . . . ?
C28 C29 C32 F23 -20.5(12) . . . . ?
C30 C29 C32 F23 159.5(9) . . . . ?
C28 C29 C32 F23B 47.6(15) . . . . ?
C30 C29 C32 F23B -132.4(13) . . . . ?
C38 C33 C34 C35 -2.8(10) . . . . ?
B1 C33 C34 C35 -173.0(6) . . . . ?
C33 C34 C35 C36 0.3(11) . . . . ?
C33 C34 C35 C39 177.7(7) . . . . ?
C34 C35 C36 C37 2.7(11) . . . . ?
C39 C35 C36 C37 -174.8(7) . . . . ?
C35 C36 C37 C38 -2.9(11) . . . . ?
C35 C36 C37 C40 177.3(7) . . . . ?
C36 C37 C38 C33 0.3(10) . . . . ?
C40 C37 C38 C33 -180.0(6) . . . . ?
C34 C33 C38 C37 2.6(9) . . . . ?
B1 C33 C38 C37 173.0(6) . . . . ?
C36 C35 C39 F25 175.6(7) . . . . ?
C34 C35 C39 F25 -1.9(11) . . . . ?
C36 C35 C39 F27 -55.7(10) . . . . ?
C34 C35 C39 F27 126.8(8) . . . . ?
C36 C35 C39 F26 59.0(10) . . . . ?
C34 C35 C39 F26 -118.5(8) . . . . ?
C36 C37 C40 F30 -134.3(8) . . . . ?
C38 C37 C40 F30 45.9(10) . . . . ?
C36 C37 C40 F28 -8.3(12) . . . . ?
C38 C37 C40 F28 171.9(8) . . . . ?
C36 C37 C40 F29B 64.9(12) . . . . ?
C38 C37 C40 F29B -114.8(10) . . . . ?
C36 C37 C40 F30B -171.4(10) . . . . ?
C38 C37 C40 F30B 8.9(13) . . . . ?
C36 C37 C40 F29 107.9(8) . . . . ?
C38 C37 C40 F29 -71.9(9) . . . . ?
C36 C37 C40 F28B -50.6(12) . . . . ?
C38 C37 C40 F28B 129.6(10) . . . . ?
C46 C41 C42 C43 0.5(9) . . . . ?
B1 C41 C42 C43 -171.3(6) . . . . ?
C41 C42 C43 C44 0.9(10) . . . . ?
C41 C42 C43 C47 -179.4(6) . . . . ?
C42 C43 C44 C45 -1.6(10) . . . . ?
C47 C43 C44 C45 178.7(6) . . . . ?
C43 C44 C45 C46 0.7(10) . . . . ?
C43 C44 C45 C48 179.4(6) . . . . ?
C42 C41 C46 C45 -1.3(9) . . . . ?
B1 C41 C46 C45 170.7(6) . . . . ?
C44 C45 C46 C41 0.7(10) . . . . ?
C48 C45 C46 C41 -178.0(6) . . . . ?
C44 C43 C47 F31 -53.5(9) . . . . ?
C42 C43 C47 F31 126.8(7) . . . . ?
C44 C43 C47 F32 -174.6(7) . . . . ?
C42 C43 C47 F32 5.6(10) . . . . ?
C44 C43 C47 F33 64.8(8) . . . . ?
C42 C43 C47 F33 -115.0(7) . . . . ?
C44 C45 C48 F35 -121.1(7) . . . . ?
C46 C45 C48 F35 57.6(8) . . . . ?
C44 C45 C48 F34 0.2(10) . . . . ?
C46 C45 C48 F34 178.9(6) . . . . ?
C44 C45 C48 F36 120.1(7) . . . . ?
C46 C45 C48 F36 -61.2(9) . . . . ?
C54 C49 C50 C51 2.3(9) . . . . ?
B1 C49 C50 C51 177.5(6) . . . . ?
C49 C50 C51 C52 -0.6(10) . . . . ?
C49 C50 C51 C55 -179.5(6) . . . . ?
C50 C51 C52 C53 -1.0(10) . . . . ?
C55 C51 C52 C53 177.8(6) . . . . ?
C51 C52 C53 C54 0.9(10) . . . . ?
C51 C52 C53 C56 -178.7(6) . . . . ?
C52 C53 C54 C49 0.9(9) . . . . ?
C56 C53 C54 C49 -179.5(6) . . . . ?
C50 C49 C54 C53 -2.4(9) . . . . ?
B1 C49 C54 C53 -177.7(6) . . . . ?
C52 C51 C55 F39B -1.3(13) . . . . ?
C50 C51 C55 F39B 177.5(10) . . . . ?
C52 C51 C55 F38 -79.5(10) . . . . ?
C50 C51 C55 F38 99.4(9) . . . . ?
C52 C51 C55 F37B 135.6(10) . . . . ?
C50 C51 C55 F37B -45.6(12) . . . . ?
C52 C51 C55 F37 157.1(8) . . . . ?
C50 C51 C55 F37 -24.1(11) . . . . ?
C52 C51 C55 F39 39.4(10) . . . . ?
C50 C51 C55 F39 -141.8(7) . . . . ?
C52 C51 C55 F38B -114.4(9) . . . . ?
C50 C51 C55 F38B 64.4(10) . . . . ?
C54 C53 C56 F41 -78.7(9) . . . . ?
C52 C53 C56 F41 100.9(8) . . . . ?
C54 C53 C56 F40B -167.4(9) . . . . ?
C52 C53 C56 F40B 12.2(12) . . . . ?
C54 C53 C56 F40 157.9(7) . . . . ?
C52 C53 C56 F40 -22.5(10) . . . . ?
C54 C53 C56 F42 39.7(9) . . . . ?
C52 C53 C56 F42 -140.7(7) . . . . ?
C54 C53 C56 F42B 66.1(10) . . . . ?
C52 C53 C56 F42B -114.2(9) . . . . ?
C54 C53 C56 F41B -46.8(10) . . . . ?
C52 C53 C56 F41B 132.8(9) . . . . ?
C62 C57 C58 C59 0.1(9) . . . . ?
Te2 C57 C58 C59 177.0(5) . . . . ?
C57 C58 C59 C60 0.4(9) . . . . ?
C57 C58 C59 C63 178.0(6) . . . . ?
C58 C59 C60 C61 0.5(10) . . . . ?
C63 C59 C60 C61 -177.2(6) . . . . ?
C59 C60 C61 C62 -1.9(10) . . . . ?
C59 C60 C61 C64 177.3(7) . . . . ?
C60 C61 C62 C57 2.4(10) . . . . ?
C64 C61 C62 C57 -176.8(7) . . . . ?
C58 C57 C62 C61 -1.5(10) . . . . ?
Te2 C57 C62 C61 -178.7(5) . . . . ?
C58 C59 C63 F44 -97.4(8) . . . . ?
C60 C59 C63 F44 80.3(8) . . . . ?
C58 C59 C63 F43 22.9(9) . . . . ?
C60 C59 C63 F43 -159.4(6) . . . . ?
C58 C59 C63 F45 141.6(6) . . . . ?
C60 C59 C63 F45 -40.7(9) . . . . ?
C60 C61 C64 F47 131.2(8) . . . . ?
C62 C61 C64 F47 -49.5(10) . . . . ?
C60 C61 C64 F48 -108.8(8) . . . . ?
C62 C61 C64 F48 70.4(9) . . . . ?
C60 C61 C64 F46 10.8(11) . . . . ?
C62 C61 C64 F46 -170.0(7) . . . . ?
C70 C65 C66 C67 -1.7(10) . . . . ?
Te2 C65 C66 C67 -178.8(5) . . . . ?
C65 C66 C67 C68 0.8(10) . . . . ?
C65 C66 C67 C72 -178.7(7) . . . . ?
C66 C67 C68 C69 0.4(11) . . . . ?
C72 C67 C68 C69 180.0(7) . . . . ?
C67 C68 C69 C70 -0.9(11) . . . . ?
C67 C68 C69 C71 177.7(7) . . . . ?
C68 C69 C70 C65 0.0(10) . . . . ?
C71 C69 C70 C65 -178.6(7) . . . . ?
C66 C65 C70 C69 1.3(10) . . . . ?
Te2 C65 C70 C69 178.1(5) . . . . ?
C70 C69 C71 F50B 76.2(16) . . . . ?
C68 C69 C71 F50B -102.4(15) . . . . ?
C70 C69 C71 F49 -72.1(11) . . . . ?
C68 C69 C71 F49 109.3(10) . . . . ?
C70 C69 C71 F51 154.6(7) . . . . ?
C68 C69 C71 F51 -24.0(11) . . . . ?
C70 C69 C71 F50 49.3(10) . . . . ?
C68 C69 C71 F50 -129.3(8) . . . . ?
C70 C69 C71 F51B -128.9(9) . . . . ?
C68 C69 C71 F51B 52.5(11) . . . . ?
C70 C69 C71 F49B -37.7(11) . . . . ?
C68 C69 C71 F49B 143.7(9) . . . . ?
C66 C67 C72 F53 88.2(9) . . . . ?
C68 C67 C72 F53 -91.4(9) . . . . ?
C66 C67 C72 F54 -32.9(11) . . . . ?
C68 C67 C72 F54 147.5(8) . . . . ?
C66 C67 C72 F52 -152.8(7) . . . . ?
C68 C67 C72 F52 27.7(11) . . . . ?
C78 C73 C74 C75 1.1(10) . . . . ?
Te2 C73 C74 C75 173.0(5) . . . . ?
C73 C74 C75 C76 0.0(10) . . . . ?
C73 C74 C75 C79 -176.9(6) . . . . ?
C74 C75 C76 C77 0.0(10) . . . . ?
C79 C75 C76 C77 176.8(7) . . . . ?
C75 C76 C77 C78 -1.0(10) . . . . ?
C75 C76 C77 C80 -179.4(8) . . . . ?
C74 C73 C78 C77 -2.1(10) . . . . ?
Te2 C73 C78 C77 -173.9(5) . . . . ?
C76 C77 C78 C73 2.1(11) . . . . ?
C80 C77 C78 C73 -179.5(8) . . . . ?
C76 C75 C79 F57 12.6(10) . . . . ?
C74 C75 C79 F57 -170.6(7) . . . . ?
C76 C75 C79 F55 136.0(7) . . . . ?
C74 C75 C79 F55 -47.1(9) . . . . ?
C76 C75 C79 F56 -107.4(8) . . . . ?
C74 C75 C79 F56 69.5(8) . . . . ?
C76 C77 C80 F59 6.0(15) . . . . ?
C78 C77 C80 F59 -172.4(9) . . . . ?
C76 C77 C80 F58 135.2(8) . . . . ?
C78 C77 C80 F58 -43.3(12) . . . . ?
C76 C77 C80 F60 -114.6(8) . . . . ?
C78 C77 C80 F60 66.9(11) . . . . ?
C86 C81 C82 C83 1.9(9) . . . . ?
B2 C81 C82 C83 -168.4(6) . . . . ?
C81 C82 C83 C84 -0.9(9) . . . . ?
C81 C82 C83 C87 176.1(6) . . . . ?
C82 C83 C84 C85 -0.7(9) . . . . ?
C87 C83 C84 C85 -177.8(6) . . . . ?
C83 C84 C85 C86 1.2(9) . . . . ?
C83 C84 C85 C88 178.9(6) . . . . ?
C84 C85 C86 C81 -0.1(9) . . . . ?
C88 C85 C86 C81 -177.8(6) . . . . ?
C82 C81 C86 C85 -1.4(9) . . . . ?
B2 C81 C86 C85 168.7(6) . . . . ?
C82 C83 C87 F63 -107.0(8) . . . . ?
C84 C83 C87 F63 70.2(8) . . . . ?
C82 C83 C87 F61 14.2(9) . . . . ?
C84 C83 C87 F61 -168.7(6) . . . . ?
C82 C83 C87 F62 134.1(6) . . . . ?
C84 C83 C87 F62 -48.8(8) . . . . ?
C84 C85 C88 F66 175.7(6) . . . . ?
C86 C85 C88 F66 -6.5(9) . . . . ?
C84 C85 C88 F64 54.1(8) . . . . ?
C86 C85 C88 F64 -128.1(6) . . . . ?
C84 C85 C88 F65 -63.9(8) . . . . ?
C86 C85 C88 F65 113.8(7) . . . . ?
C94 C89 C90 C91 1.3(9) . . . . ?
B2 C89 C90 C91 172.1(6) . . . . ?
C89 C90 C91 C92 -0.6(10) . . . . ?
C89 C90 C91 C95 -177.6(6) . . . . ?
C90 C91 C92 C93 -0.2(10) . . . . ?
C95 C91 C92 C93 176.8(6) . . . . ?
C91 C92 C93 C94 0.4(10) . . . . ?
C91 C92 C93 C96 -177.4(6) . . . . ?
C92 C93 C94 C89 0.4(10) . . . . ?
C96 C93 C94 C89 178.2(6) . . . . ?
C90 C89 C94 C93 -1.2(9) . . . . ?
B2 C89 C94 C93 -172.0(6) . . . . ?
C92 C91 C95 F69 46.9(9) . . . . ?
C90 C91 C95 F69 -136.0(7) . . . . ?
C92 C91 C95 F68 168.7(6) . . . . ?
C90 C91 C95 F68 -14.2(9) . . . . ?
C92 C91 C95 F67 -72.2(8) . . . . ?
C90 C91 C95 F67 104.9(7) . . . . ?
C94 C93 C96 F72B -17(2) . . . . ?
C92 C93 C96 F72B 160.8(19) . . . . ?
C94 C93 C96 F71B 123.1(15) . . . . ?
C92 C93 C96 F71B -59.1(17) . . . . ?
C94 C93 C96 F70 166.8(8) . . . . ?
C92 C93 C96 F70 -15.4(11) . . . . ?
C94 C93 C96 F72 -70.9(10) . . . . ?
C92 C93 C96 F72 107.0(9) . . . . ?
C94 C93 C96 F71 46.0(10) . . . . ?
C92 C93 C96 F71 -136.2(8) . . . . ?
C94 C93 C96 F70B -128.1(14) . . . . ?
C92 C93 C96 F70B 49.7(15) . . . . ?
C102 C97 C98 C99 -0.9(9) . . . . ?
B2 C97 C98 C99 -174.7(6) . . . . ?
C97 C98 C99 C100 -0.5(10) . . . . ?
C97 C98 C99 C103 -178.1(6) . . . . ?
C98 C99 C100 C101 1.0(9) . . . . ?
C103 C99 C100 C101 178.7(6) . . . . ?
C99 C100 C101 C102 -0.1(9) . . . . ?
C99 C100 C101 C104 178.7(6) . . . . ?
C100 C101 C102 C97 -1.4(10) . . . . ?
C104 C101 C102 C97 179.9(6) . . . . ?
C98 C97 C102 C101 1.8(9) . . . . ?
B2 C97 C102 C101 175.6(6) . . . . ?
C98 C99 C103 F74 95.9(8) . . . . ?
C100 C99 C103 F74 -81.8(8) . . . . ?
C98 C99 C103 F73 -24.2(9) . . . . ?
C100 C99 C103 F73 158.1(6) . . . . ?
C98 C99 C103 F75 -143.9(6) . . . . ?
C100 C99 C103 F75 38.4(9) . . . . ?
C102 C101 C104 F79 78.7(8) . . . . ?
C100 C101 C104 F79 -100.1(8) . . . . ?
C102 C101 C104 F77 -159.1(6) . . . . ?
C100 C101 C104 F77 22.2(9) . . . . ?
C102 C101 C104 F78 -40.2(9) . . . . ?
C100 C101 C104 F78 141.1(6) . . . . ?
C110 C105 C106 C107 2.0(9) . . . . ?
B2 C105 C106 C107 172.4(6) . . . . ?
C105 C106 C107 C108 -0.7(11) . . . . ?
C105 C106 C107 C111 -179.3(8) . . . . ?
C106 C107 C108 C109 -0.8(11) . . . . ?
C111 C107 C108 C109 177.8(8) . . . . ?
C107 C108 C109 C110 0.9(10) . . . . ?
C107 C108 C109 C112 -176.9(7) . . . . ?
C108 C109 C110 C105 0.4(10) . . . . ?
C112 C109 C110 C105 178.0(6) . . . . ?
C106 C105 C110 C109 -1.8(9) . . . . ?
B2 C105 C110 C109 -171.8(6) . . . . ?
C106 C107 C111 F81 -11.3(14) . . . . ?
C108 C107 C111 F81 170.1(9) . . . . ?
C106 C107 C111 F82 -140.0(8) . . . . ?
C108 C107 C111 F82 41.5(12) . . . . ?
C106 C107 C111 F80 104.9(8) . . . . ?
C108 C107 C111 F80 -73.7(11) . . . . ?
C110 C109 C112 F85 -0.4(10) . . . . ?
C108 C109 C112 F85 177.3(6) . . . . ?
C110 C109 C112 F83 121.5(7) . . . . ?
C108 C109 C112 F83 -60.8(9) . . . . ?
C110 C109 C112 F84 -120.9(7) . . . . ?
C108 C109 C112 F84 56.8(8) . . . . ?
O1 C113 C114 C115 32.4(9) . . . . ?
C113 C114 C115 C116 -36.5(9) . . . . ?
C114 C115 C116 O1 28.4(9) . . . . ?
O2 C117 C118 C119 -14.5(10) . . . . ?
C117 C118 C119 C120 28.2(11) . . . . ?
C118 C119 C120 O2 -32.1(10) . . . . ?
O3 C121 C122 C123 1.0(16) . . . . ?
C121 C122 C123 C124 -8.2(16) . . . . ?
C122 C123 C124 O3 13.0(15) . . . . ?
O4 C125 C126 C127 28.7(8) . . . . ?
C125 C126 C127 C128 -4.3(8) . . . . ?
C126 C127 C128 O4 -21.3(8) . . . . ?
O5 C129 C130 C131 10.6(10) . . . . ?
C129 C130 C131 C132 13.0(10) . . . . ?
C130 C131 C132 O5 -32.5(9) . . . . ?
O6 C133 C134 C135 31.9(8) . . . . ?
C133 C134 C135 C136 -35.8(10) . . . . ?
C134 C135 C136 O6 27.0(12) . . . . ?
O7 C137 C138 C139 12.3(18) . . . . ?
C137 C138 C139 C140 -26.5(18) . . . . ?
C137 C138 C139 C240 10.5(19) . . . . ?
C138 C139 C140 O7 31.6(18) . . . . ?
C138 C139 C240 O7 -30.0(18) . . . . ?
O8 C141 C142 C143 -28.0(11) . . . . ?
C141 C142 C143 C244 45(4) . . . . ?
C141 C142 C143 C144 0.2(12) . . . . ?
C142 C143 C144 O8 26.4(13) . . . . ?
C142 C143 C244 O8 -46(5) . . . . ?
C114 C113 O1 C116 -15.4(9) . . . . ?
C115 C116 O1 C113 -8.3(9) . . . . ?
C119 C120 O2 C117 23.7(9) . . . . ?
C118 C117 O2 C120 -6.0(9) . . . . ?
C123 C124 O3 C121 -12.5(13) . . . . ?
C122 C121 O3 C124 7.2(15) . . . . ?
C126 C125 O4 C128 -43.5(8) . . . . ?
C127 C128 O4 C125 40.5(8) . . . . ?
C131 C132 O5 C129 40.2(9) . . . . ?
C130 C129 O5 C132 -31.6(9) . . . . ?
C134 C133 O6 C136 -15.9(10) . . . . ?
C135 C136 O6 C133 -7.3(13) . . . . ?
C139 C240 O7 C137 37.4(17) . . . . ?
C138 C137 O7 C240 -31.9(17) . . . . ?
C138 C137 O7 C140 7.1(17) . . . . ?
C139 C140 O7 C137 -24.3(18) . . . . ?
C142 C141 O8 C144 47.2(12) . . . . ?
C142 C141 O8 C244 -1(3) . . . . ?
C143 C144 O8 C141 -43.7(12) . . . . ?
C143 C244 O8 C141 30(5) . . . . ?
C26 C25 B1 C33 88.3(7) . . . . ?
C30 C25 B1 C33 -84.4(7) . . . . ?
C26 C25 B1 C41 -148.3(6) . . . . ?
C30 C25 B1 C41 38.9(8) . . . . ?
C26 C25 B1 C49 -32.0(8) . . . . ?
C30 C25 B1 C49 155.2(6) . . . . ?
C38 C33 B1 C25 -85.4(7) . . . . ?
C34 C33 B1 C25 84.4(7) . . . . ?
C38 C33 B1 C41 153.0(6) . . . . ?
C34 C33 B1 C41 -37.3(8) . . . . ?
C38 C33 B1 C49 35.4(8) . . . . ?
C34 C33 B1 C49 -154.8(6) . . . . ?
C46 C41 B1 C25 41.9(8) . . . . ?
C42 C41 B1 C25 -146.6(6) . . . . ?
C46 C41 B1 C33 158.4(6) . . . . ?
C42 C41 B1 C33 -30.1(8) . . . . ?
C46 C41 B1 C49 -79.6(7) . . . . ?
C42 C41 B1 C49 92.0(7) . . . . ?
C50 C49 B1 C25 147.2(6) . . . . ?
C54 C49 B1 C25 -37.8(8) . . . . ?
C50 C49 B1 C33 32.1(8) . . . . ?
C54 C49 B1 C33 -152.9(5) . . . . ?
C50 C49 B1 C41 -91.7(7) . . . . ?
C54 C49 B1 C41 83.2(6) . . . . ?
C90 C89 B2 C81 40.9(8) . . . . ?
C94 C89 B2 C81 -148.8(6) . . . . ?
C90 C89 B2 C97 157.8(6) . . . . ?
C94 C89 B2 C97 -31.9(8) . . . . ?
C90 C89 B2 C105 -82.7(7) . . . . ?
C94 C89 B2 C105 87.6(6) . . . . ?
C82 C81 B2 C89 -158.5(5) . . . . ?
C86 C81 B2 C89 31.8(8) . . . . ?
C82 C81 B2 C97 78.1(7) . . . . ?
C86 C81 B2 C97 -91.6(6) . . . . ?
C82 C81 B2 C105 -41.8(8) . . . . ?
C86 C81 B2 C105 148.5(6) . . . . ?
C102 C97 B2 C89 147.6(6) . . . . ?
C98 C97 B2 C89 -39.0(8) . . . . ?
C102 C97 B2 C81 -88.8(7) . . . . ?
C98 C97 B2 C81 84.5(7) . . . . ?
C102 C97 B2 C105 33.3(8) . . . . ?
C98 C97 B2 C105 -153.3(5) . . . . ?
C110 C105 B2 C89 87.3(7) . . . . ?
C106 C105 B2 C89 -82.4(6) . . . . ?
C110 C105 B2 C81 -36.2(8) . . . . ?
C106 C105 B2 C81 154.1(6) . . . . ?
C110 C105 B2 C97 -151.1(6) . . . . ?
C106 C105 B2 C97 39.1(8) . . . . ?
